data_7014511
loop_
_publ_author_name
'Knapp, Caroline M.'
'Large, Joseph S.'
'Rees, Nicholas H.'
'Goicoechea, Jose M.'

_publ_section_title
;
 A versatile salt-metathesis route to heteroatomic clusters derived
 from phosphorus and arsenic Zintl anions.
;
_journal_issue 3
_journal_name_full 'Dalton transactions (Cambridge, England : 2003)'
_journal_page_first 735
_journal_page_last 745
_journal_paper_doi 10.1039/c0dt00918k
_journal_volume 40
_journal_year 2011
_chemical_formula_moiety '6(C18 H36 K N2 O6), 2(In P14), 7(C5 H5 N)'
_chemical_formula_sum 'C143 H251 In2 K6 N19 O36 P28'
_chemical_formula_weight 4144.03
_chemical_name_common (K(2,2,2-crypt))6(In(P7)2)2*7py
_chemical_name_systematic
;
[K(2,2,2-crypt)]6[In(P7)2]2*7py
;
_space_group_IT_number 2
_symmetry_cell_setting triclinic
_symmetry_space_group_name_Hall '-P 1'
_symmetry_space_group_name_H-M 'P -1'
_atom_sites_solution_hydrogens geom
_atom_sites_solution_primary direct
_atom_sites_solution_secondary difmap
_audit_creation_method SHELXL-97
_cell_angle_alpha 113.8600(10)
_cell_angle_beta 94.3940(10)
_cell_angle_gamma 94.2590(10)
_cell_formula_units_Z 2
_cell_length_a 15.97760(10)
_cell_length_b 25.12080(10)
_cell_length_c 27.1871(2)
_cell_measurement_reflns_used 235366
_cell_measurement_temperature 150(2)
_cell_measurement_theta_max 27.485
_cell_measurement_theta_min 5.097
_cell_volume 9883.66(13)
_computing_cell_refinement
;
KappaCCD software "DENZO" (Otwinowski & Minor, 1996)
;
_computing_data_collection
;
KappaCCD software "Collect" (Nonius, 2000)
;
_computing_data_reduction
;
KappaCCD software "DENZO" (Otwinowski & Minor, 1996)
;
_computing_molecular_graphics 'WinGX (Farrugia, 2005)'
_computing_publication_material 'XCIF (Sheldrick, 2001)'
_computing_structure_refinement 'SHELXL-97 (Sheldrick, 1997)'
_computing_structure_solution 'SHELXS-97 (Sheldrick, 1990)'
_diffrn_ambient_temperature 150(2)
_diffrn_measured_fraction_theta_full 0.991
_diffrn_measured_fraction_theta_max 0.991
_diffrn_measurement_device_type 'Nonius KappaCCD'
_diffrn_measurement_method 'omega scans'
_diffrn_radiation_monochromator graphite
_diffrn_radiation_source 'fine-focus sealed tube'
_diffrn_radiation_type MoK\a
_diffrn_radiation_wavelength 0.71073
_diffrn_reflns_av_R_equivalents 0.0491
_diffrn_reflns_av_sigmaI/netI 0.0861
_diffrn_reflns_limit_h_max 20
_diffrn_reflns_limit_h_min -20
_diffrn_reflns_limit_k_max 32
_diffrn_reflns_limit_k_min -32
_diffrn_reflns_limit_l_max 35
_diffrn_reflns_limit_l_min -35
_diffrn_reflns_number 82170
_diffrn_reflns_theta_full 27.47
_diffrn_reflns_theta_max 27.47
_diffrn_reflns_theta_min 5.10
_exptl_absorpt_coefficient_mu 0.655
_exptl_absorpt_correction_T_max 0.9374
_exptl_absorpt_correction_T_min 0.7795
_exptl_absorpt_correction_type multi-scan
_exptl_absorpt_process_details 'DENZO/SCALEPACK (Otwinowski & Minor, 1997)'
_exptl_crystal_colour orange
_exptl_crystal_density_diffrn 1.392
_exptl_crystal_density_method 'not measured'
_exptl_crystal_description block
_exptl_crystal_F_000 4324
_exptl_crystal_size_max 0.40
_exptl_crystal_size_mid 0.18
_exptl_crystal_size_min 0.10
_refine_diff_density_max 1.267
_refine_diff_density_min -1.549
_refine_diff_density_rms 0.071
_refine_ls_extinction_method none
_refine_ls_goodness_of_fit_ref 1.012
_refine_ls_hydrogen_treatment constr
_refine_ls_matrix_type full
_refine_ls_number_parameters 2096
_refine_ls_number_reflns 44881
_refine_ls_number_restraints 44
_refine_ls_restrained_S_all 1.022
_refine_ls_R_factor_all 0.1057
_refine_ls_R_factor_gt 0.0462
_refine_ls_shift/su_max 0.002
_refine_ls_shift/su_mean 0.000
_refine_ls_structure_factor_coef Fsqd
_refine_ls_weighting_details 'calc w=1/[\s^2^(Fo^2^)+(0.0417P)^2^+1.9222P] where P=(Fo^2^+2Fc^2^)/3'
_refine_ls_weighting_scheme calc
_refine_ls_wR_factor_gt 0.0905
_refine_ls_wR_factor_ref 0.1064
_reflns_number_gt 26797
_reflns_number_total 44881
_reflns_threshold_expression >2\s(I)
_cod_data_source_file C0DT00918K.TXT
_cod_data_source_block 1
_cod_depositor_comments
;
The following automatic conversions were performed:
'_symmetry_cell_setting' value 'Triclinic' changed to 'triclinic'
according to '/home/saulius/struct/CIF-dictionaries/cif_core.dic'
dictionary named 'cif_core.dic' version 2.4.1 from 2010-06-29.

Automatic conversion script
Id: cif_fix_enum 1555 2011-01-17 13:19:09Z saulius 
;
_cod_original_cell_volume 9883.65(10)
_cod_original_sg_symbol_H-M P-1
_cod_database_code 7014511

loop_
_symmetry_equiv_pos_as_xyz
'x, y, z'
'-x, -y, -z'

loop_
_atom_site_label
_atom_site_type_symbol
_atom_site_fract_x
_atom_site_fract_y
_atom_site_fract_z
_atom_site_U_iso_or_equiv
_atom_site_adp_type
_atom_site_occupancy
_atom_site_symmetry_multiplicity
_atom_site_calc_flag
_atom_site_refinement_flags
_atom_site_disorder_assembly
_atom_site_disorder_group
In1 In 0.348677(13) 0.232971(9) 0.599123(8) 0.03072(6) Uani 1 1 d . . .
P11 P 0.44784(5) 0.32268(3) 0.56268(3) 0.03133(18) Uani 1 1 d . . .
P12 P 0.49061(5) 0.23965(4) 0.56108(3) 0.03221(18) Uani 1 1 d . . .
P13 P 0.31080(5) 0.29221(3) 0.54317(3) 0.03011(18) Uani 1 1 d . . .
P14 P 0.48227(5) 0.32371(4) 0.48825(3) 0.03468(19) Uani 1 1 d . . .
P15 P 0.43554(5) 0.17983(3) 0.47997(3) 0.03286(19) Uani 1 1 d . . .
P16 P 0.31269(5) 0.21510(3) 0.46768(3) 0.03223(18) Uani 1 1 d . . .
P17 P 0.42826(5) 0.23721(4) 0.43496(3) 0.03449(19) Uani 1 1 d . . .
P21 P 0.22365(5) 0.19406(4) 0.66979(3) 0.03192(18) Uani 1 1 d . . .
P22 P 0.34587(5) 0.25147(3) 0.70088(3) 0.03393(19) Uani 1 1 d . . .
P23 P 0.25747(5) 0.13951(3) 0.58872(3) 0.02956(17) Uani 1 1 d . . .
P24 P 0.22782(5) 0.13606(4) 0.70984(4) 0.0399(2) Uani 1 1 d . . .
P25 P 0.43068(5) 0.18455(4) 0.68927(3) 0.03356(19) Uani 1 1 d . . .
P26 P 0.37157(5) 0.10870(3) 0.61171(3) 0.03075(18) Uani 1 1 d . . .
P27 P 0.35023(5) 0.10937(4) 0.69209(3) 0.03364(19) Uani 1 1 d . . .
In2 In 0.847972(13) 0.239332(9) 0.115427(9) 0.03432(6) Uani 1 1 d . . .
P31 P 0.95416(5) 0.33557(3) 0.09117(3) 0.03276(18) Uani 1 1 d . . .
P32 P 0.99263(5) 0.24900(4) 0.08206(3) 0.03608(19) Uani 1 1 d . . .
P33 P 0.81674(5) 0.30749(3) 0.06729(3) 0.03313(19) Uani 1 1 d . . .
P34 P 0.99517(5) 0.34482(3) 0.02154(3) 0.03388(19) Uani 1 1 d . . .
P35 P 0.94032(5) 0.19680(3) -0.00148(4) 0.0365(2) Uani 1 1 d . . .
P36 P 0.82024(5) 0.23598(3) -0.01168(3) 0.03415(19) Uani 1 1 d . . .
P37 P 0.94007(5) 0.26139(3) -0.03884(3) 0.03501(19) Uani 1 1 d . . .
P41 P 0.72180(5) 0.18918(4) 0.17784(3) 0.03522(19) Uani 1 1 d . . .
P42 P 0.84210(6) 0.24729(4) 0.21347(3) 0.0411(2) Uani 1 1 d . . .
P43 P 0.75751(5) 0.14238(3) 0.09523(3) 0.03008(18) Uani 1 1 d . . .
P44 P 0.72846(5) 0.12394(4) 0.20975(4) 0.0427(2) Uani 1 1 d . . .
P45 P 0.93018(5) 0.18111(4) 0.19541(3) 0.0400(2) Uani 1 1 d . . .
P46 P 0.87312(5) 0.11033(3) 0.11412(3) 0.03237(18) Uani 1 1 d . . .
P47 P 0.85221(5) 0.10143(4) 0.19076(4) 0.0390(2) Uani 1 1 d . . .
K1 K 0.70680(4) -0.06813(3) 0.83249(2) 0.02753(14) Uani 1 1 d . . .
K2 K 0.79400(4) 0.08457(3) 0.67328(2) 0.02767(14) Uani 1 1 d . . .
K3 K 0.26651(4) 0.57968(3) 0.17164(3) 0.03557(16) Uani 1 1 d . . .
K4 K 0.37406(4) 0.17267(3) 0.96888(2) 0.02642(14) Uani 1 1 d . . .
K5 K 0.74124(4) 0.41434(3) 0.35404(3) 0.04265(18) Uani 1 1 d . . .
K6 K 0.87840(4) 0.17178(3) 0.46134(2) 0.02822(14) Uani 1 1 d . A .
N11 N 0.53940(16) -0.10427(12) 0.76436(12) 0.0468(5) Uani 1 1 d . . .
N12 N 0.87334(15) -0.03259(12) 0.89967(10) 0.0399(6) Uani 1 1 d . . .
N21 N 0.63313(14) 0.04343(11) 0.60005(10) 0.0343(6) Uani 1 1 d . . .
N22 N 0.95326(16) 0.12570(11) 0.74773(10) 0.0402(6) Uani 1 1 d . . .
N31 N 0.17352(16) 0.52151(11) 0.06130(10) 0.0427(7) Uani 1 1 d . . .
N32 N 0.36244(17) 0.63828(13) 0.28119(11) 0.0517(8) Uani 1 1 d . . .
N41 N 0.22776(15) 0.09475(11) 0.89451(10) 0.0391(6) Uani 1 1 d . . .
N42 N 0.52230(15) 0.24955(10) 1.04455(9) 0.0318(6) Uani 1 1 d . . .
N51 N 0.55425(18) 0.41064(13) 0.33989(14) 0.0598(9) Uani 1 1 d . . .
N52 N 0.92725(17) 0.42164(13) 0.37145(12) 0.0537(8) Uani 1 1 d . . .
N61 N 1.02374(18) 0.25764(15) 0.52914(15) 0.0622(9) Uani 1 1 d D A .
N62 N 0.73554(18) 0.08651(11) 0.39127(10) 0.0443(7) Uani 1 1 d . A .
O11 O 0.57700(11) 0.01140(8) 0.85729(7) 0.0315(5) Uani 1 1 d . . .
O12 O 0.72299(12) 0.03140(8) 0.92983(8) 0.0326(5) Uani 1 1 d . . .
O13 O 0.69973(12) -0.09210(9) 0.72235(8) 0.0352(5) Uani 1 1 d . . .
O14 O 0.85383(12) -0.03904(9) 0.78857(8) 0.0364(5) Uani 1 1 d . . .
O15 O 0.60854(13) -0.17325(8) 0.82105(8) 0.0355(5) Uani 1 1 d . . .
O16 O 0.77637(13) -0.14835(10) 0.86893(9) 0.0426(5) Uani 1 1 d . . .
O21 O 0.64232(12) 0.05842(9) 0.71368(8) 0.0373(5) Uani 1 1 d . . .
O22 O 0.78754(14) 0.12001(9) 0.78588(8) 0.0435(5) Uani 1 1 d . . .
O23 O 0.72918(12) 0.15840(9) 0.62643(8) 0.0341(5) Uani 1 1 d . . .
O24 O 0.89535(12) 0.18455(8) 0.67885(8) 0.0379(5) Uani 1 1 d . . .
O25 O 0.78923(12) -0.01635(8) 0.57808(8) 0.0321(5) Uani 1 1 d . . .
O26 O 0.92562(12) 0.00767(8) 0.65826(8) 0.0339(5) Uani 1 1 d . . .
O31 O 0.09379(14) 0.53901(10) 0.16042(9) 0.0509(6) Uani 1 1 d . . .
O32 O 0.19358(15) 0.57345(11) 0.26052(9) 0.0566(7) Uani 1 1 d . . .
O33 O 0.23742(14) 0.64687(9) 0.11079(9) 0.0486(6) Uani 1 1 d . . .
O34 O 0.29120(15) 0.70274(9) 0.22267(10) 0.0541(6) Uani 1 1 d . . .
O35 O 0.33142(14) 0.48201(9) 0.09162(9) 0.0439(5) Uani 1 1 d . . .
O36 O 0.43249(13) 0.55152(9) 0.18937(9) 0.0465(6) Uani 1 1 d . . .
O41 O 0.21782(14) 0.21749(11) 0.96524(10) 0.0530(6) Uani 1 1 d . . .
O42 O 0.34774(14) 0.27933(9) 1.05351(9) 0.0455(6) Uani 1 1 d . . .
O43 O 0.38658(13) 0.12008(9) 0.85624(8) 0.0360(5) Uani 1 1 d . . .
O44 O 0.50582(11) 0.21430(8) 0.92748(8) 0.0320(5) Uani 1 1 d . . .
O45 O 0.31937(11) 0.06740(8) 0.97805(8) 0.0308(5) Uani 1 1 d . . .
O46 O 0.47758(12) 0.12838(8) 1.02986(8) 0.0313(5) Uani 1 1 d . . .
O51 O 0.66302(16) 0.41686(11) 0.25789(10) 0.0596(7) Uani 1 1 d . . .
O52 O 0.83391(16) 0.40511(10) 0.26984(9) 0.0558(6) Uani 1 1 d . . .
O53 O 0.63840(16) 0.31456(10) 0.34716(9) 0.0536(6) Uani 1 1 d . . .
O54 O 0.81175(16) 0.33158(10) 0.38571(9) 0.0546(6) Uani 1 1 d . . .
O55 O 0.66034(16) 0.50472(10) 0.42933(11) 0.0682(8) Uani 1 1 d . . .
O56 O 0.83542(15) 0.52033(10) 0.43154(10) 0.0561(6) Uani 1 1 d . . .
O61 O 1.0023(2) 0.21406(10) 0.41189(11) 0.0788(9) Uani 1 1 d D . .
O62 O 0.89545(14) 0.10573(11) 0.35163(9) 0.0572(7) Uani 1 1 d D . .
O63 O 0.84875(15) 0.28380(10) 0.53970(9) 0.0520(6) Uani 1 1 d . . .
O64 O 0.72022(12) 0.20996(10) 0.45633(9) 0.0429(6) Uani 1 1 d . . .
O65 O 0.98700(13) 0.13885(11) 0.52659(10) 0.0514(6) Uani 1 1 d . . .
O66 O 0.83276(13) 0.07034(9) 0.48002(8) 0.0381(5) Uani 1 1 d . . .
C101 C 0.49112(19) -0.05333(13) 0.77570(13) 0.0384(8) Uani 1 1 d . . .
H10A H 0.4317 -0.0678 0.7597 0.046 Uiso 1 1 calc R . .
H10B H 0.5146 -0.0294 0.7576 0.046 Uiso 1 1 calc R . .
C102 C 0.49238(18) -0.01485(13) 0.83503(12) 0.0363(7) Uani 1 1 d . . .
H10C H 0.4548 0.0160 0.8398 0.044 Uiso 1 1 calc R . .
H10D H 0.4717 -0.0385 0.8541 0.044 Uiso 1 1 calc R . .
C103 C 0.58081(18) 0.04749(12) 0.91337(11) 0.0304(7) Uani 1 1 d . . .
H10E H 0.5621 0.0236 0.9327 0.036 Uiso 1 1 calc R . .
H10F H 0.5424 0.0781 0.9190 0.036 Uiso 1 1 calc R . .
C104 C 0.66866(19) 0.07551(12) 0.93545(12) 0.0339(7) Uani 1 1 d . . .
H10G H 0.6879 0.0988 0.9157 0.041 Uiso 1 1 calc R . .
H10H H 0.6705 0.1023 0.9742 0.041 Uiso 1 1 calc R . .
C105 C 0.80796(19) 0.05768(15) 0.95054(13) 0.0461(9) Uani 1 1 d . . .
H10I H 0.8091 0.0893 0.9872 0.055 Uiso 1 1 calc R . .
H10J H 0.8306 0.0751 0.9268 0.055 Uiso 1 1 calc R . .
C106 C 0.8613(2) 0.01220(16) 0.95301(13) 0.0508(9) Uani 1 1 d . . .
H10K H 0.9174 0.0318 0.9727 0.061 Uiso 1 1 calc R . .
H10L H 0.8348 -0.0074 0.9740 0.061 Uiso 1 1 calc R . .
C107 C 0.5535(2) -0.12918(13) 0.70670(11) 0.0368(7) Uani 1 1 d . . .
H10M H 0.4997 -0.1328 0.6844 0.044 Uiso 1 1 calc R . .
H10N H 0.5702 -0.1691 0.6968 0.044 Uiso 1 1 calc R . .
C108 C 0.6202(2) -0.09325(14) 0.69338(12) 0.0388(8) Uani 1 1 d . . .
H10O H 0.6241 -0.1107 0.6539 0.047 Uiso 1 1 calc R . .
H10P H 0.6052 -0.0529 0.7039 0.047 Uiso 1 1 calc R . .
C109 C 0.7673(2) -0.06721(14) 0.70437(12) 0.0403(8) Uani 1 1 d . . .
H10Q H 0.7612 -0.0255 0.7132 0.048 Uiso 1 1 calc R . .
H10R H 0.7657 -0.0880 0.6646 0.048 Uiso 1 1 calc R . .
C110 C 0.8494(2) -0.07197(14) 0.73110(13) 0.0409(8) Uani 1 1 d . . .
H11A H 0.8549 -0.1136 0.7229 0.049 Uiso 1 1 calc R . .
H11B H 0.8965 -0.0567 0.7170 0.049 Uiso 1 1 calc R . .
C111 C 0.93262(19) -0.04271(16) 0.81493(14) 0.0457(9) Uani 1 1 d . . .
H11C H 0.9797 -0.0270 0.8012 0.055 Uiso 1 1 calc R . .
H11D H 0.9390 -0.0842 0.8071 0.055 Uiso 1 1 calc R . .
C112 C 0.93547(19) -0.00822(16) 0.87467(14) 0.0469(9) Uani 1 1 d . . .
H11E H 0.9928 -0.0067 0.8921 0.056 Uiso 1 1 calc R . .
H11F H 0.9250 0.0325 0.8817 0.056 Uiso 1 1 calc R . .
C113 C 0.49105(18) -0.14891(13) 0.77657(12) 0.0354(7) Uani 1 1 d . . .
H11G H 0.4417 -0.1670 0.7487 0.042 Uiso 1 1 calc R . .
H11H H 0.4694 -0.1293 0.8119 0.042 Uiso 1 1 calc R . .
C114 C 0.5410(2) -0.19665(13) 0.77855(13) 0.0396(8) Uani 1 1 d . . .
H11I H 0.5034 -0.2263 0.7843 0.048 Uiso 1 1 calc R . .
H11J H 0.5637 -0.2163 0.7436 0.048 Uiso 1 1 calc R . .
C115 C 0.6576(2) -0.21743(14) 0.82319(15) 0.0476(9) Uani 1 1 d . . .
H11K H 0.6874 -0.2328 0.7905 0.057 Uiso 1 1 calc R . .
H11L H 0.6201 -0.2503 0.8239 0.057 Uiso 1 1 calc R . .
C116 C 0.7200(2) -0.19291(15) 0.87216(15) 0.0477(9) Uani 1 1 d . . .
H11M H 0.6905 -0.1764 0.9049 0.057 Uiso 1 1 calc R . .
H11N H 0.7518 -0.2242 0.8747 0.057 Uiso 1 1 calc R . .
C117 C 0.8386(2) -0.12319(17) 0.91521(14) 0.0501(9) Uani 1 1 d . . .
H11O H 0.8650 -0.1547 0.9215 0.060 Uiso 1 1 calc R . .
H11P H 0.8116 -0.1003 0.9477 0.060 Uiso 1 1 calc R . .
C118 C 0.9051(2) -0.08375(16) 0.90576(15) 0.0501(9) Uani 1 1 d . . .
H11Q H 0.9505 -0.0695 0.9365 0.060 Uiso 1 1 calc R . .
H11R H 0.9304 -0.1070 0.8727 0.060 Uiso 1 1 calc R . .
C201 C 0.56955(19) 0.01895(15) 0.62405(14) 0.0461(9) Uani 1 1 d . . .
H20A H 0.5828 -0.0204 0.6199 0.055 Uiso 1 1 calc R . .
H20B H 0.5134 0.0141 0.6036 0.055 Uiso 1 1 calc R . .
C202 C 0.5646(2) 0.05563(16) 0.68262(15) 0.0494(9) Uani 1 1 d . . .
H20C H 0.5534 0.0956 0.6876 0.059 Uiso 1 1 calc R . .
H20D H 0.5176 0.0384 0.6952 0.059 Uiso 1 1 calc R . .
C203 C 0.6384(2) 0.09355(14) 0.76929(14) 0.0492(9) Uani 1 1 d . . .
H20E H 0.5898 0.0776 0.7817 0.059 Uiso 1 1 calc R . .
H20F H 0.6297 0.1340 0.7743 0.059 Uiso 1 1 calc R . .
C204 C 0.7178(2) 0.09462(15) 0.80209(14) 0.0534(10) Uani 1 1 d . . .
H20G H 0.7135 0.1178 0.8410 0.064 Uiso 1 1 calc R . .
H20H H 0.7268 0.0542 0.7969 0.064 Uiso 1 1 calc R . .
C205 C 0.8642(2) 0.12533(16) 0.81909(14) 0.0576(10) Uani 1 1 d . . .
H20I H 0.8786 0.0859 0.8141 0.069 Uiso 1 1 calc R . .
H20J H 0.8570 0.1475 0.8577 0.069 Uiso 1 1 calc R . .
C206 C 0.9343(2) 0.15675(16) 0.80364(14) 0.0557(10) Uani 1 1 d . . .
H20K H 0.9186 0.1958 0.8085 0.067 Uiso 1 1 calc R . .
H20L H 0.9860 0.1628 0.8286 0.067 Uiso 1 1 calc R . .
C207 C 0.60146(19) 0.09233(14) 0.59057(13) 0.0405(8) Uani 1 1 d . . .
H20M H 0.5749 0.1169 0.6226 0.049 Uiso 1 1 calc R . .
H20N H 0.5570 0.0762 0.5592 0.049 Uiso 1 1 calc R . .
C208 C 0.66835(19) 0.13057(15) 0.57987(13) 0.0406(8) Uani 1 1 d . . .
H20O H 0.6965 0.1064 0.5484 0.049 Uiso 1 1 calc R . .
H20P H 0.6419 0.1606 0.5712 0.049 Uiso 1 1 calc R . .
C209 C 0.79075(19) 0.19746(13) 0.61885(13) 0.0373(7) Uani 1 1 d . . .
H20Q H 0.7626 0.2270 0.6102 0.045 Uiso 1 1 calc R . .
H20R H 0.8219 0.1754 0.5882 0.045 Uiso 1 1 calc R . .
C210 C 0.8509(2) 0.22735(14) 0.66932(14) 0.0449(8) Uani 1 1 d . . .
H21A H 0.8914 0.2568 0.6654 0.054 Uiso 1 1 calc R . .
H21B H 0.8195 0.2478 0.7004 0.054 Uiso 1 1 calc R . .
C211 C 0.9604(2) 0.21173(14) 0.72312(15) 0.0482(9) Uani 1 1 d . . .
H21C H 0.9356 0.2353 0.7563 0.058 Uiso 1 1 calc R . .
H21D H 1.0009 0.2383 0.7153 0.058 Uiso 1 1 calc R . .
C212 C 1.0056(2) 0.16541(15) 0.73177(15) 0.0493(9) Uani 1 1 d . . .
H21E H 1.0286 0.1417 0.6979 0.059 Uiso 1 1 calc R . .
H21F H 1.0540 0.1849 0.7601 0.059 Uiso 1 1 calc R . .
C213 C 0.6503(2) -0.00264(15) 0.54863(13) 0.0473(9) Uani 1 1 d . . .
H21G H 0.6777 0.0161 0.5273 0.057 Uiso 1 1 calc R . .
H21H H 0.5959 -0.0243 0.5277 0.057 Uiso 1 1 calc R . .
C214 C 0.7057(2) -0.04565(13) 0.55530(13) 0.0407(8) Uani 1 1 d . . .
H21I H 0.6820 -0.0621 0.5795 0.049 Uiso 1 1 calc R . .
H21J H 0.7081 -0.0783 0.5197 0.049 Uiso 1 1 calc R . .
C215 C 0.84726(19) -0.05808(13) 0.57460(12) 0.0355(7) Uani 1 1 d . . .
H21K H 0.8519 -0.0831 0.5361 0.043 Uiso 1 1 calc R . .
H21L H 0.8267 -0.0836 0.5920 0.043 Uiso 1 1 calc R . .
C216 C 0.93126(18) -0.02628(13) 0.60236(12) 0.0349(7) Uani 1 1 d . . .
H21M H 0.9726 -0.0547 0.5986 0.042 Uiso 1 1 calc R . .
H21N H 0.9512 -0.0003 0.5853 0.042 Uiso 1 1 calc R . .
C217 C 1.0075(2) 0.03411(15) 0.68677(16) 0.0539(10) Uani 1 1 d . . .
H21O H 1.0359 0.0559 0.6682 0.065 Uiso 1 1 calc R . .
H21P H 1.0425 0.0033 0.6870 0.065 Uiso 1 1 calc R . .
C218 C 0.9988(2) 0.07507(15) 0.74363(15) 0.0562(10) Uani 1 1 d . . .
H21Q H 0.9684 0.0530 0.7612 0.067 Uiso 1 1 calc R . .
H21R H 1.0559 0.0899 0.7638 0.067 Uiso 1 1 calc R . .
C301 C 0.0824(2) 0.51272(16) 0.06515(15) 0.0555(10) Uani 1 1 d . . .
H30A H 0.0546 0.4826 0.0301 0.067 Uiso 1 1 calc R . .
H30B H 0.0582 0.5498 0.0714 0.067 Uiso 1 1 calc R . .
C302 C 0.0619(2) 0.49416(15) 0.10909(15) 0.0545(10) Uani 1 1 d . . .
H30C H -0.0002 0.4859 0.1072 0.065 Uiso 1 1 calc R . .
H30D H 0.0872 0.4578 0.1041 0.065 Uiso 1 1 calc R . .
C303 C 0.0660(2) 0.52631(17) 0.20324(16) 0.0627(11) Uani 1 1 d . . .
H30E H 0.0827 0.4879 0.1999 0.075 Uiso 1 1 calc R . .
H30F H 0.0036 0.5240 0.2011 0.075 Uiso 1 1 calc R . .
C304 C 0.1046(2) 0.57343(19) 0.25664(16) 0.0681(12) Uani 1 1 d . . .
H30G H 0.0899 0.6120 0.2594 0.082 Uiso 1 1 calc R . .
H30H H 0.0824 0.5661 0.2866 0.082 Uiso 1 1 calc R . .
C305 C 0.2322(2) 0.6091(2) 0.31391(15) 0.0701(12) Uani 1 1 d . . .
H30I H 0.2133 0.5925 0.3392 0.084 Uiso 1 1 calc R . .
H30J H 0.2150 0.6490 0.3256 0.084 Uiso 1 1 calc R . .
C306 C 0.3278(3) 0.6120(2) 0.31545(16) 0.0739(13) Uani 1 1 d . . .
H30K H 0.3535 0.6350 0.3533 0.089 Uiso 1 1 calc R . .
H30L H 0.3440 0.5718 0.3039 0.089 Uiso 1 1 calc R . .
C307 C 0.1889(2) 0.55861(16) 0.03200(14) 0.0530(9) Uani 1 1 d . . .
H30M H 0.1496 0.5430 -0.0019 0.064 Uiso 1 1 calc R . .
H30N H 0.2472 0.5561 0.0220 0.064 Uiso 1 1 calc R . .
C308 C 0.1778(2) 0.62209(16) 0.06359(15) 0.0585(10) Uani 1 1 d . . .
H30O H 0.1860 0.6439 0.0407 0.070 Uiso 1 1 calc R . .
H30P H 0.1198 0.6253 0.0741 0.070 Uiso 1 1 calc R . .
C309 C 0.2210(3) 0.70508(16) 0.14389(18) 0.0724(12) Uani 1 1 d . . .
H30Q H 0.1663 0.7037 0.1584 0.087 Uiso 1 1 calc R . .
H30R H 0.2170 0.7280 0.1217 0.087 Uiso 1 1 calc R . .
C310 C 0.2879(3) 0.73342(17) 0.18832(19) 0.0734(12) Uani 1 1 d . . .
H31A H 0.3427 0.7341 0.1738 0.088 Uiso 1 1 calc R . .
H31B H 0.2776 0.7744 0.2096 0.088 Uiso 1 1 calc R . .
C311 C 0.3594(2) 0.72781(16) 0.26398(16) 0.0622(11) Uani 1 1 d . . .
H31C H 0.3573 0.7706 0.2826 0.075 Uiso 1 1 calc R . .
H31D H 0.4133 0.7214 0.2479 0.075 Uiso 1 1 calc R . .
C312 C 0.3558(2) 0.70164(17) 0.30326(15) 0.0641(12) Uani 1 1 d . . .
H31E H 0.3018 0.7088 0.3191 0.077 Uiso 1 1 calc R . .
H31F H 0.4021 0.7219 0.3330 0.077 Uiso 1 1 calc R . .
C313 C 0.2040(2) 0.46447(15) 0.03263(14) 0.0525(9) Uani 1 1 d . . .
H31G H 0.1816 0.4490 -0.0061 0.063 Uiso 1 1 calc R . .
H31H H 0.1808 0.4369 0.0472 0.063 Uiso 1 1 calc R . .
C314 C 0.2986(2) 0.46589(15) 0.03695(13) 0.0499(9) Uani 1 1 d . . .
H31I H 0.3141 0.4268 0.0140 0.060 Uiso 1 1 calc R . .
H31J H 0.3231 0.4945 0.0239 0.060 Uiso 1 1 calc R . .
C315 C 0.4208(2) 0.48394(15) 0.09698(14) 0.0468(9) Uani 1 1 d . . .
H31K H 0.4460 0.5151 0.0872 0.056 Uiso 1 1 calc R . .
H31L H 0.4373 0.4460 0.0720 0.056 Uiso 1 1 calc R . .
C316 C 0.4530(2) 0.49598(15) 0.15374(14) 0.0496(9) Uani 1 1 d . . .
H31M H 0.4273 0.4651 0.1636 0.059 Uiso 1 1 calc R . .
H31N H 0.5150 0.4955 0.1570 0.059 Uiso 1 1 calc R . .
C317 C 0.4677(2) 0.56737(18) 0.24359(15) 0.0623(11) Uani 1 1 d . . .
H31O H 0.5290 0.5637 0.2447 0.075 Uiso 1 1 calc R . .
H31P H 0.4408 0.5405 0.2578 0.075 Uiso 1 1 calc R . .
C318 C 0.4539(2) 0.62939(18) 0.27836(15) 0.0621(11) Uani 1 1 d . . .
H31Q H 0.4819 0.6404 0.3155 0.075 Uiso 1 1 calc R . .
H31R H 0.4810 0.6558 0.2638 0.075 Uiso 1 1 calc R . .
C401 C 0.1627(2) 0.13016(18) 0.88819(17) 0.0603(11) Uani 1 1 d . . .
H40A H 0.1099 0.1039 0.8699 0.072 Uiso 1 1 calc R . .
H40B H 0.1808 0.1489 0.8644 0.072 Uiso 1 1 calc R . .
C402 C 0.1441(2) 0.17668(19) 0.94018(19) 0.0673(12) Uani 1 1 d . . .
H40C H 0.0973 0.1972 0.9330 0.081 Uiso 1 1 calc R . .
H40D H 0.1265 0.1587 0.9647 0.081 Uiso 1 1 calc R . .
C403 C 0.2030(2) 0.26085(19) 1.01634(16) 0.0623(11) Uani 1 1 d . . .
H40E H 0.1923 0.2423 1.0415 0.075 Uiso 1 1 calc R . .
H40F H 0.1527 0.2799 1.0118 0.075 Uiso 1 1 calc R . .
C404 C 0.2778(3) 0.30484(16) 1.03864(16) 0.0590(11) Uani 1 1 d . . .
H40G H 0.2930 0.3194 1.0113 0.071 Uiso 1 1 calc R . .
H40H H 0.2648 0.3385 1.0709 0.071 Uiso 1 1 calc R . .
C405 C 0.4185(2) 0.32176(14) 1.07880(15) 0.0551(10) Uani 1 1 d . . .
H40I H 0.4039 0.3528 1.1124 0.066 Uiso 1 1 calc R . .
H40J H 0.4346 0.3402 1.0544 0.066 Uiso 1 1 calc R . .
C406 C 0.4913(2) 0.29328(14) 1.09198(13) 0.0468(9) Uani 1 1 d . . .
H40K H 0.5384 0.3241 1.1127 0.056 Uiso 1 1 calc R . .
H40L H 0.4736 0.2742 1.1156 0.056 Uiso 1 1 calc R . .
C407 C 0.2551(2) 0.05981(15) 0.84180(13) 0.0494(9) Uani 1 1 d . . .
H40M H 0.2045 0.0405 0.8152 0.059 Uiso 1 1 calc R . .
H40N H 0.2866 0.0287 0.8451 0.059 Uiso 1 1 calc R . .
C408 C 0.3100(2) 0.09503(16) 0.82056(13) 0.0507(9) Uani 1 1 d . . .
H40O H 0.3233 0.0695 0.7840 0.061 Uiso 1 1 calc R . .
H40P H 0.2793 0.1266 0.8175 0.061 Uiso 1 1 calc R . .
C409 C 0.4353(2) 0.15789(14) 0.83876(12) 0.0407(8) Uani 1 1 d . . .
H40Q H 0.4045 0.1916 0.8417 0.049 Uiso 1 1 calc R . .
H40R H 0.4442 0.1363 0.8004 0.049 Uiso 1 1 calc R . .
C410 C 0.51846(19) 0.17933(14) 0.87281(12) 0.0392(8) Uani 1 1 d . . .
H41A H 0.5482 0.1456 0.8713 0.047 Uiso 1 1 calc R . .
H41B H 0.5539 0.2029 0.8589 0.047 Uiso 1 1 calc R . .
C411 C 0.58436(18) 0.23934(14) 0.96030(12) 0.0370(7) Uani 1 1 d . . .
H41C H 0.6180 0.2617 0.9443 0.044 Uiso 1 1 calc R . .
H41D H 0.6168 0.2079 0.9618 0.044 Uiso 1 1 calc R . .
C412 C 0.56895(19) 0.27932(13) 1.01636(12) 0.0372(7) Uani 1 1 d . . .
H41E H 0.6240 0.2982 1.0381 0.045 Uiso 1 1 calc R . .
H41F H 0.5367 0.3106 1.0142 0.045 Uiso 1 1 calc R . .
C413 C 0.19423(19) 0.05600(15) 0.91878(14) 0.0439(8) Uani 1 1 d . . .
H41G H 0.1503 0.0262 0.8922 0.053 Uiso 1 1 calc R . .
H41H H 0.1667 0.0795 0.9508 0.053 Uiso 1 1 calc R . .
C414 C 0.26008(19) 0.02526(13) 0.93588(13) 0.0389(8) Uani 1 1 d . . .
H41I H 0.2328 -0.0025 0.9489 0.047 Uiso 1 1 calc R . .
H41J H 0.2897 0.0027 0.9046 0.047 Uiso 1 1 calc R . .
C415 C 0.38491(18) 0.03910(12) 0.99198(12) 0.0335(7) Uani 1 1 d . . .
H41K H 0.4190 0.0231 0.9614 0.040 Uiso 1 1 calc R . .
H41L H 0.3602 0.0061 0.9994 0.040 Uiso 1 1 calc R . .
C416 C 0.43977(18) 0.08205(13) 1.04097(12) 0.0350(7) Uani 1 1 d . . .
H41M H 0.4055 0.0981 1.0714 0.042 Uiso 1 1 calc R . .
H41N H 0.4843 0.0621 1.0516 0.042 Uiso 1 1 calc R . .
C417 C 0.53087(19) 0.16968(14) 1.07610(13) 0.0390(8) Uani 1 1 d . . .
H41O H 0.5716 0.1492 1.0893 0.047 Uiso 1 1 calc R . .
H41P H 0.4963 0.1896 1.1055 0.047 Uiso 1 1 calc R . .
C418 C 0.57795(18) 0.21422(13) 1.06121(13) 0.0368(7) Uani 1 1 d . . .
H41Q H 0.6182 0.2407 1.0927 0.044 Uiso 1 1 calc R . .
H41R H 0.6112 0.1936 1.0312 0.044 Uiso 1 1 calc R . .
C501 C 0.5332(3) 0.4309(2) 0.2972(2) 0.0827(15) Uani 1 1 d . . .
H50A H 0.5493 0.4738 0.3122 0.099 Uiso 1 1 calc R . .
H50B H 0.4712 0.4236 0.2873 0.099 Uiso 1 1 calc R . .
C502 C 0.5749(3) 0.4026(2) 0.24661(19) 0.0796(14) Uani 1 1 d . . .
H50C H 0.5609 0.3596 0.2317 0.096 Uiso 1 1 calc R . .
H50D H 0.5533 0.4162 0.2191 0.096 Uiso 1 1 calc R . .
C503 C 0.7058(3) 0.38670(19) 0.21274(17) 0.0726(12) Uani 1 1 d . . .
H50E H 0.6793 0.3908 0.1805 0.087 Uiso 1 1 calc R . .
H50F H 0.7009 0.3445 0.2051 0.087 Uiso 1 1 calc R . .
C504 C 0.7960(3) 0.41036(18) 0.22333(15) 0.0649(11) Uani 1 1 d . . .
H50G H 0.8253 0.3885 0.1916 0.078 Uiso 1 1 calc R . .
H50H H 0.8012 0.4521 0.2292 0.078 Uiso 1 1 calc R . .
C505 C 0.9235(3) 0.41723(19) 0.27725(16) 0.0665(11) Uani 1 1 d . . .
H50I H 0.9400 0.4599 0.2904 0.080 Uiso 1 1 calc R . .
H50J H 0.9464 0.3972 0.2424 0.080 Uiso 1 1 calc R . .
C506 C 0.9590(2) 0.39571(19) 0.31822(16) 0.0679(11) Uani 1 1 d . . .
H50K H 0.9453 0.3526 0.3032 0.082 Uiso 1 1 calc R . .
H50L H 1.0213 0.4044 0.3235 0.082 Uiso 1 1 calc R . .
C507 C 0.5157(2) 0.35052(17) 0.32393(17) 0.0649(11) Uani 1 1 d . . .
H50M H 0.5212 0.3277 0.2852 0.078 Uiso 1 1 calc R . .
H50N H 0.4546 0.3511 0.3278 0.078 Uiso 1 1 calc R . .
C508 C 0.5530(2) 0.31993(17) 0.35571(16) 0.0617(11) Uani 1 1 d . . .
H50O H 0.5488 0.3425 0.3947 0.074 Uiso 1 1 calc R . .
H50P H 0.5215 0.2806 0.3442 0.074 Uiso 1 1 calc R . .
C509 C 0.6744(3) 0.28080(17) 0.37201(16) 0.0623(11) Uani 1 1 d . . .
H50Q H 0.6424 0.2412 0.3573 0.075 Uiso 1 1 calc R . .
H50R H 0.6711 0.2995 0.4115 0.075 Uiso 1 1 calc R . .
C510 C 0.7651(3) 0.27572(16) 0.36178(15) 0.0615(11) Uani 1 1 d . . .
H51A H 0.7889 0.2498 0.3772 0.074 Uiso 1 1 calc R . .
H51B H 0.7687 0.2582 0.3223 0.074 Uiso 1 1 calc R . .
C511 C 0.8992(3) 0.32736(19) 0.38121(16) 0.0675(12) Uani 1 1 d . . .
H51C H 0.9075 0.3054 0.3428 0.081 Uiso 1 1 calc R . .
H51D H 0.9209 0.3058 0.4020 0.081 Uiso 1 1 calc R . .
C512 C 0.9472(3) 0.3878(2) 0.40270(17) 0.0698(12) Uani 1 1 d . . .
H51E H 0.9354 0.4099 0.4404 0.084 Uiso 1 1 calc R . .
H51F H 1.0085 0.3839 0.4037 0.084 Uiso 1 1 calc R . .
C513 C 0.5255(3) 0.44808(19) 0.3923(2) 0.0880(16) Uani 1 1 d . . .
H51G H 0.5324 0.4288 0.4175 0.106 Uiso 1 1 calc R . .
H51H H 0.4646 0.4515 0.3863 0.106 Uiso 1 1 calc R . .
C514 C 0.5737(3) 0.50912(19) 0.4184(2) 0.0904(16) Uani 1 1 d . . .
H51I H 0.5669 0.5290 0.3937 0.108 Uiso 1 1 calc R . .
H51J H 0.5510 0.5326 0.4525 0.108 Uiso 1 1 calc R . .
C515 C 0.7069(3) 0.56148(15) 0.45441(18) 0.0684(12) Uani 1 1 d . . .
H51K H 0.6784 0.5870 0.4850 0.082 Uiso 1 1 calc R . .
H51L H 0.7091 0.5793 0.4279 0.082 Uiso 1 1 calc R . .
C516 C 0.7936(3) 0.55715(16) 0.47436(16) 0.0665(11) Uani 1 1 d . . .
H51M H 0.8256 0.5967 0.4914 0.080 Uiso 1 1 calc R . .
H51N H 0.7913 0.5413 0.5022 0.080 Uiso 1 1 calc R . .
C517 C 0.9198(2) 0.51810(18) 0.44882(16) 0.0694(12) Uani 1 1 d . . .
H51O H 0.9213 0.5001 0.4752 0.083 Uiso 1 1 calc R . .
H51P H 0.9495 0.5583 0.4671 0.083 Uiso 1 1 calc R . .
C518 C 0.9638(2) 0.48271(18) 0.40109(17) 0.0718(12) Uani 1 1 d . . .
H51Q H 0.9630 0.5019 0.3757 0.086 Uiso 1 1 calc R . .
H51R H 1.0237 0.4834 0.4141 0.086 Uiso 1 1 calc R . .
C601 C 1.0675(3) 0.2835(2) 0.4981(2) 0.0933(13) Uani 1 1 d D . .
H60A H 1.0336 0.3126 0.4929 0.112 Uiso 1 1 calc R A .
H60B H 1.1223 0.3045 0.5190 0.112 Uiso 1 1 calc R . .
C602 C 1.0826(3) 0.2410(2) 0.4461(2) 0.0933(13) Uani 1 1 d DU A .
H60C H 1.1135 0.2103 0.4508 0.112 Uiso 1 1 calc R . .
H60D H 1.1179 0.2603 0.4283 0.112 Uiso 1 1 calc R . .
C605 C 0.8185(2) 0.08285(15) 0.31655(13) 0.0492(9) Uani 1 1 d D A .
H60I H 0.8303 0.0566 0.2799 0.059 Uiso 1 1 calc R . .
H60J H 0.7898 0.1153 0.3138 0.059 Uiso 1 1 calc R . .
C606 C 0.7623(3) 0.04934(16) 0.33874(13) 0.0631(11) Uani 1 1 d . . .
H60K H 0.7115 0.0300 0.3123 0.076 Uiso 1 1 calc R A .
H60L H 0.7928 0.0183 0.3430 0.076 Uiso 1 1 calc R . .
C607 C 0.9943(3) 0.3051(2) 0.5739(2) 0.0875(15) Uani 1 1 d . . .
H60M H 1.0406 0.3376 0.5905 0.105 Uiso 1 1 calc R A .
H60N H 0.9806 0.2909 0.6018 0.105 Uiso 1 1 calc R . .
C608 C 0.9186(3) 0.32778(16) 0.55728(18) 0.0759(13) Uani 1 1 d . A .
H60O H 0.9055 0.3627 0.5883 0.091 Uiso 1 1 calc R . .
H60P H 0.9302 0.3395 0.5276 0.091 Uiso 1 1 calc R . .
C609 C 0.7757(3) 0.30415(17) 0.52272(15) 0.0632(12) Uani 1 1 d . A .
H60Q H 0.7872 0.3153 0.4927 0.076 Uiso 1 1 calc R . .
H60R H 0.7617 0.3393 0.5531 0.076 Uiso 1 1 calc R . .
C610 C 0.7036(2) 0.25778(19) 0.50463(15) 0.0594(11) Uani 1 1 d . A .
H61A H 0.6953 0.2439 0.5334 0.071 Uiso 1 1 calc R . .
H61B H 0.6513 0.2735 0.4972 0.071 Uiso 1 1 calc R . .
C611 C 0.6481(2) 0.16807(19) 0.43391(17) 0.0606(11) Uani 1 1 d . A .
H61C H 0.5999 0.1867 0.4254 0.073 Uiso 1 1 calc R . .
H61D H 0.6323 0.1523 0.4604 0.073 Uiso 1 1 calc R . .
C612 C 0.6674(2) 0.11917(18) 0.38319(16) 0.0618(11) Uani 1 1 d . . .
H61E H 0.6155 0.0914 0.3665 0.074 Uiso 1 1 calc R A .
H61F H 0.6829 0.1358 0.3573 0.074 Uiso 1 1 calc R . .
C613 C 1.0818(2) 0.22602(15) 0.55044(15) 0.0468(5) Uani 1 1 d U . .
H61G H 1.1155 0.2034 0.5215 0.056 Uiso 1 1 calc R A .
H61H H 1.1216 0.2552 0.5807 0.056 Uiso 1 1 calc R . .
C614 C 1.0372(2) 0.1853(2) 0.56990(19) 0.0736(13) Uani 1 1 d . A .
H61I H 1.0792 0.1692 0.5871 0.088 Uiso 1 1 calc R . .
H61J H 1.0009 0.2071 0.5975 0.088 Uiso 1 1 calc R . .
C615 C 0.9570(2) 0.09403(16) 0.54224(15) 0.0507(10) Uani 1 1 d . A .
H61K H 0.9246 0.1107 0.5736 0.061 Uiso 1 1 calc R . .
H61L H 1.0055 0.0774 0.5533 0.061 Uiso 1 1 calc R . .
C616 C 0.9017(2) 0.04682(15) 0.49596(14) 0.0482(9) Uani 1 1 d . A .
H61M H 0.9347 0.0291 0.4651 0.058 Uiso 1 1 calc R . .
H61N H 0.8808 0.0157 0.5070 0.058 Uiso 1 1 calc R . .
C617 C 0.7761(2) 0.02461(14) 0.43886(13) 0.0527(10) Uani 1 1 d . A .
H61O H 0.7522 -0.0026 0.4536 0.063 Uiso 1 1 calc R . .
H61P H 0.8071 0.0022 0.4083 0.063 Uiso 1 1 calc R . .
C618 C 0.7062(2) 0.05014(15) 0.41919(14) 0.0544(10) Uani 1 1 d . . .
H61Q H 0.6639 0.0179 0.3940 0.065 Uiso 1 1 calc R A .
H61R H 0.6778 0.0744 0.4504 0.065 Uiso 1 1 calc R . .
C603 C 1.0292(3) 0.1723(2) 0.3658(2) 0.0377(13) Uani 0.594(7) 1 d PD A 1
H60E H 1.0557 0.1418 0.3738 0.045 Uiso 0.594(7) 1 calc PR A 1
H60F H 1.0694 0.1904 0.3495 0.045 Uiso 0.594(7) 1 calc PR A 1
C604 C 0.9453(3) 0.1472(3) 0.3291(2) 0.0377(13) Uani 0.594(7) 1 d PDU A 1
H60G H 0.9557 0.1244 0.2912 0.045 Uiso 0.594(7) 1 calc PR A 1
H60H H 0.9119 0.1793 0.3302 0.045 Uiso 0.594(7) 1 calc PR A 1
C3A C 0.9711(9) 0.1801(4) 0.3462(4) 0.0788(9) Uani 0.406(7) 1 d PDU A 2
H3A1 H 0.9158 0.1918 0.3379 0.095 Uiso 0.406(7) 1 calc PR A 2
H3A2 H 1.0125 0.1916 0.3259 0.095 Uiso 0.406(7) 1 calc PR A 2
C4A C 0.9639(5) 0.1181(4) 0.3296(3) 0.0572(7) Uani 0.406(7) 1 d PDU A 2
H4A1 H 0.9551 0.0974 0.2896 0.069 Uiso 0.406(7) 1 calc PR A 2
H4A2 H 1.0154 0.1063 0.3432 0.069 Uiso 0.406(7) 1 calc PR A 2
N1R N 0.1476(3) 0.3299(3) 0.3495(2) 0.1227(17) Uani 1 1 d . . .
C1R C 0.1199(3) 0.2831(2) 0.3054(2) 0.0821(14) Uani 1 1 d . . .
H1R H 0.0663 0.2821 0.2871 0.099 Uiso 1 1 calc R . .
C2R C 0.1613(4) 0.2376(2) 0.2850(2) 0.0953(17) Uani 1 1 d . . .
H2R H 0.1386 0.2057 0.2521 0.114 Uiso 1 1 calc R . .
C3R C 0.2363(5) 0.2354(3) 0.3104(4) 0.137(4) Uani 1 1 d . . .
H3R H 0.2658 0.2019 0.2967 0.165 Uiso 1 1 calc R . .
C4R C 0.2679(4) 0.2832(6) 0.3564(5) 0.168(5) Uani 1 1 d . . .
H4R H 0.3206 0.2838 0.3754 0.202 Uiso 1 1 calc R . .
C5R C 0.2237(6) 0.3296(4) 0.3746(2) 0.150(3) Uani 1 1 d . . .
H5R H 0.2468 0.3632 0.4062 0.180 Uiso 1 1 calc R . .
N1S N 0.4356(2) 0.35945(14) 0.95841(12) 0.0558(8) Uani 1 1 d . . .
C1S C 0.3829(3) 0.32800(18) 0.91418(16) 0.0639(11) Uani 1 1 d . . .
H1S H 0.3278 0.3151 0.9189 0.077 Uiso 1 1 calc R . .
C2S C 0.4013(3) 0.31281(17) 0.86282(16) 0.0606(11) Uani 1 1 d . . .
H2S H 0.3603 0.2904 0.8329 0.073 Uiso 1 1 calc R . .
C3S C 0.4787(3) 0.33003(19) 0.85504(18) 0.0695(12) Uani 1 1 d . . .
H3S H 0.4933 0.3203 0.8194 0.083 Uiso 1 1 calc R . .
C4S C 0.5371(3) 0.36234(19) 0.8998(2) 0.0739(13) Uani 1 1 d . . .
H4S H 0.5929 0.3742 0.8955 0.089 Uiso 1 1 calc R . .
C5S C 0.5121(3) 0.37699(15) 0.95154(17) 0.0563(10) Uani 1 1 d . . .
H5S H 0.5510 0.4001 0.9824 0.068 Uiso 1 1 calc R . .
N1T N 0.1069(3) 0.42532(17) 0.69117(16) 0.0911(12) Uani 1 1 d . . .
C1T C 0.1165(4) 0.3827(2) 0.7074(2) 0.1002(17) Uani 1 1 d . . .
H1T H 0.0694 0.3668 0.7183 0.120 Uiso 1 1 calc R . .
C2T C 0.1926(4) 0.3610(3) 0.7088(3) 0.116(2) Uani 1 1 d . . .
H2T H 0.1962 0.3293 0.7191 0.139 Uiso 1 1 calc R . .
C3T C 0.2621(4) 0.3838(2) 0.6960(2) 0.1045(19) Uani 1 1 d . . .
H3T H 0.3151 0.3698 0.6989 0.125 Uiso 1 1 calc R . .
C4T C 0.2551(4) 0.4259(2) 0.6791(2) 0.0987(17) Uani 1 1 d . . .
H4T H 0.3025 0.4424 0.6689 0.118 Uiso 1 1 calc R . .
C5T C 0.1765(4) 0.4453(2) 0.6768(2) 0.1005(17) Uani 1 1 d . . .
H5T H 0.1718 0.4751 0.6639 0.121 Uiso 1 1 calc R . .
N1U N 0.2978(4) 0.4027(5) 0.2501(3) 0.172(3) Uani 1 1 d . . .
C1U C 0.2346(6) 0.3576(4) 0.2396(3) 0.132(3) Uani 1 1 d . . .
H1U H 0.2352 0.3351 0.2604 0.158 Uiso 1 1 calc R . .
C2U C 0.1734(4) 0.3463(2) 0.1999(3) 0.1026(19) Uani 1 1 d . . .
H2U H 0.1271 0.3175 0.1938 0.123 Uiso 1 1 calc R . .
C3U C 0.1770(3) 0.3752(3) 0.16908(19) 0.0889(16) Uani 1 1 d . . .
H3U H 0.1348 0.3664 0.1395 0.107 Uiso 1 1 calc R . .
C4U C 0.2411(4) 0.4172(3) 0.1801(3) 0.0938(16) Uani 1 1 d . . .
H4U H 0.2433 0.4391 0.1586 0.113 Uiso 1 1 calc R . .
C5U C 0.3013(4) 0.4289(3) 0.2203(3) 0.113(2) Uani 1 1 d . . .
H5U H 0.3477 0.4576 0.2263 0.135 Uiso 1 1 calc R . .
N1V N 0.6435(2) 0.47186(15) 0.07209(15) 0.0727(10) Uani 1 1 d . . .
C1V C 0.6531(2) 0.52950(18) 0.09905(17) 0.0632(11) Uani 1 1 d . . .
H1V H 0.6105 0.5510 0.0924 0.076 Uiso 1 1 calc R . .
C2V C 0.7202(3) 0.55912(18) 0.1354(2) 0.1007(18) Uani 1 1 d . . .
H2V H 0.7237 0.6004 0.1550 0.121 Uiso 1 1 calc R . .
C3V C 0.7843(3) 0.5283(2) 0.1439(2) 0.107(2) Uani 1 1 d . . .
H3V H 0.8330 0.5482 0.1688 0.128 Uiso 1 1 calc R . .
C4V C 0.7760(3) 0.46894(17) 0.11574(17) 0.0628(11) Uani 1 1 d . . .
H4V H 0.8189 0.4464 0.1200 0.075 Uiso 1 1 calc R . .
C5V C 0.7052(3) 0.44341(16) 0.08177(16) 0.0580(10) Uani 1 1 d . . .
H5V H 0.6986 0.4019 0.0632 0.070 Uiso 1 1 calc R . .
N1W N 0.0935(3) 0.33170(16) 0.80645(14) 0.0756(10) Uani 1 1 d . . .
C1W C 0.1481(3) 0.29462(18) 0.80780(18) 0.0699(13) Uani 1 1 d . . .
H1W H 0.1766 0.2766 0.7768 0.084 Uiso 1 1 calc R . .
C2W C 0.1658(3) 0.28089(18) 0.8512(2) 0.0758(13) Uani 1 1 d . . .
H2W H 0.2050 0.2539 0.8502 0.091 Uiso 1 1 calc R . .
C3W C 0.1251(3) 0.3074(2) 0.89645(18) 0.0688(12) Uani 1 1 d . . .
H3W H 0.1357 0.2997 0.9277 0.083 Uiso 1 1 calc R . .
C4W C 0.0693(3) 0.34488(19) 0.89465(16) 0.0642(11) Uani 1 1 d . . .
H4W H 0.0400 0.3637 0.9251 0.077 Uiso 1 1 calc R . .
C5W C 0.0549(3) 0.35568(18) 0.85014(17) 0.0661(11) Uani 1 1 d . . .
H5W H 0.0149 0.3819 0.8503 0.079 Uiso 1 1 calc R . .
N1Q N 0.8161(3) 0.4757(2) 0.5561(2) 0.1068(15) Uani 1 1 d . . .
C1Q C 0.7893(4) 0.5004(3) 0.6049(3) 0.1080(19) Uani 1 1 d . . .
H1Q H 0.8272 0.5286 0.6340 0.130 Uiso 1 1 calc R . .
C2Q C 0.7099(4) 0.4866(2) 0.6147(3) 0.1077(18) Uani 1 1 d . . .
H2Q H 0.6938 0.5033 0.6503 0.129 Uiso 1 1 calc R . .
C3Q C 0.6543(3) 0.4487(2) 0.5727(3) 0.0882(16) Uani 1 1 d . . .
H3Q H 0.5983 0.4388 0.5782 0.106 Uiso 1 1 calc R . .
C4Q C 0.6797(3) 0.42578(19) 0.5238(2) 0.0764(13) Uani 1 1 d . . .
H4Q H 0.6415 0.3994 0.4938 0.092 Uiso 1 1 calc R . .
C5Q C 0.7596(3) 0.4397(2) 0.5163(2) 0.0865(14) Uani 1 1 d . . .
H5Q H 0.7759 0.4229 0.4808 0.104 Uiso 1 1 calc R . .

loop_
_atom_site_aniso_label
_atom_site_aniso_U_11
_atom_site_aniso_U_22
_atom_site_aniso_U_33
_atom_site_aniso_U_23
_atom_site_aniso_U_13
_atom_site_aniso_U_12
In1 0.03096(12) 0.03463(12) 0.03140(12) 0.01822(10) 0.00629(9) 0.00299(9)
P11 0.0325(4) 0.0286(4) 0.0307(4) 0.0108(3) 0.0031(3) -0.0007(3)
P12 0.0249(4) 0.0405(5) 0.0360(5) 0.0210(4) 0.0019(3) 0.0038(3)
P13 0.0265(4) 0.0311(4) 0.0378(5) 0.0177(4) 0.0089(3) 0.0078(3)
P14 0.0328(4) 0.0359(5) 0.0412(5) 0.0218(4) 0.0089(4) 0.0003(4)
P15 0.0293(4) 0.0279(4) 0.0404(5) 0.0123(4) 0.0067(4) 0.0057(3)
P16 0.0248(4) 0.0335(4) 0.0351(5) 0.0121(4) -0.0011(3) 0.0003(3)
P17 0.0342(5) 0.0406(5) 0.0285(4) 0.0132(4) 0.0069(4) 0.0063(4)
P21 0.0237(4) 0.0469(5) 0.0304(4) 0.0200(4) 0.0046(3) 0.0097(4)
P22 0.0352(5) 0.0361(5) 0.0282(4) 0.0115(4) 0.0013(3) 0.0037(4)
P23 0.0278(4) 0.0347(4) 0.0274(4) 0.0152(4) -0.0012(3) 0.0007(3)
P24 0.0281(4) 0.0633(6) 0.0425(5) 0.0351(5) 0.0094(4) 0.0072(4)
P25 0.0220(4) 0.0402(5) 0.0373(5) 0.0162(4) -0.0016(3) 0.0003(3)
P26 0.0273(4) 0.0344(4) 0.0324(4) 0.0151(4) 0.0054(3) 0.0048(3)
P27 0.0281(4) 0.0451(5) 0.0361(5) 0.0255(4) 0.0016(3) 0.0048(4)
In2 0.03551(13) 0.03472(13) 0.03680(13) 0.01905(10) 0.00695(10) 0.00043(10)
P31 0.0342(4) 0.0289(4) 0.0325(5) 0.0112(4) 0.0026(4) -0.0018(3)
P32 0.0273(4) 0.0410(5) 0.0459(5) 0.0246(4) 0.0019(4) 0.0027(4)
P33 0.0293(4) 0.0316(4) 0.0415(5) 0.0168(4) 0.0088(4) 0.0070(3)
P34 0.0327(4) 0.0311(4) 0.0379(5) 0.0154(4) 0.0041(4) -0.0029(3)
P35 0.0310(4) 0.0274(4) 0.0476(5) 0.0115(4) 0.0075(4) 0.0026(3)
P36 0.0262(4) 0.0336(4) 0.0385(5) 0.0125(4) -0.0013(4) -0.0024(3)
P37 0.0347(5) 0.0348(5) 0.0322(5) 0.0108(4) 0.0055(4) 0.0008(4)
P41 0.0295(4) 0.0485(5) 0.0348(5) 0.0228(4) 0.0084(4) 0.0092(4)
P42 0.0464(5) 0.0420(5) 0.0306(5) 0.0113(4) 0.0035(4) 0.0013(4)
P43 0.0261(4) 0.0355(4) 0.0303(4) 0.0164(4) 0.0002(3) 0.0006(3)
P44 0.0327(5) 0.0645(6) 0.0486(6) 0.0395(5) 0.0117(4) 0.0089(4)
P45 0.0269(4) 0.0549(6) 0.0374(5) 0.0203(4) -0.0027(4) -0.0015(4)
P46 0.0266(4) 0.0372(5) 0.0355(5) 0.0169(4) 0.0051(3) 0.0044(3)
P47 0.0321(5) 0.0539(5) 0.0441(5) 0.0327(4) 0.0053(4) 0.0095(4)
K1 0.0266(3) 0.0319(3) 0.0261(3) 0.0131(3) 0.0065(3) 0.0055(3)
K2 0.0282(3) 0.0313(3) 0.0241(3) 0.0112(3) 0.0045(3) 0.0067(3)
K3 0.0343(4) 0.0322(4) 0.0341(4) 0.0086(3) 0.0005(3) 0.0006(3)
K4 0.0233(3) 0.0301(3) 0.0289(3) 0.0149(3) 0.0033(3) 0.0048(3)
K5 0.0442(4) 0.0377(4) 0.0442(4) 0.0174(3) -0.0061(3) 0.0021(3)
K6 0.0261(3) 0.0330(3) 0.0303(4) 0.0167(3) 0.0062(3) 0.0070(3)
N11 0.0323(12) 0.0534(14) 0.0592(15) 0.0313(12) -0.0073(10) -0.0029(10)
N12 0.0252(14) 0.0582(18) 0.0371(16) 0.0192(14) 0.0061(12) 0.0099(13)
N21 0.0285(14) 0.0430(15) 0.0342(15) 0.0183(12) 0.0025(11) 0.0085(12)
N22 0.0415(16) 0.0357(15) 0.0368(16) 0.0109(13) -0.0101(12) 0.0037(13)
N31 0.0439(17) 0.0395(16) 0.0377(16) 0.0109(13) -0.0031(13) -0.0001(13)
N32 0.0411(17) 0.069(2) 0.0331(16) 0.0090(15) 0.0009(13) 0.0084(15)
N41 0.0301(14) 0.0511(17) 0.0412(17) 0.0276(14) -0.0071(12) -0.0036(12)
N42 0.0328(14) 0.0319(14) 0.0283(14) 0.0114(11) -0.0002(11) -0.0008(11)
N51 0.0453(18) 0.0505(19) 0.073(2) 0.0170(17) -0.0080(16) 0.0058(15)
N52 0.0447(18) 0.064(2) 0.0456(19) 0.0163(16) 0.0010(14) 0.0074(15)
N61 0.0353(17) 0.072(2) 0.091(3) 0.053(2) -0.0191(17) -0.0132(16)
N62 0.0578(18) 0.0440(16) 0.0309(16) 0.0204(13) -0.0062(13) -0.0131(14)
O11 0.0296(11) 0.0348(11) 0.0254(11) 0.0072(9) 0.0060(9) 0.0042(9)
O12 0.0292(11) 0.0316(11) 0.0323(12) 0.0087(9) 0.0031(9) 0.0019(9)
O13 0.0391(12) 0.0426(12) 0.0293(12) 0.0195(10) 0.0110(10) 0.0031(10)
O14 0.0309(12) 0.0442(13) 0.0365(13) 0.0164(10) 0.0127(9) 0.0114(10)
O15 0.0416(12) 0.0286(11) 0.0383(13) 0.0151(10) 0.0071(10) 0.0061(10)
O16 0.0402(13) 0.0566(14) 0.0463(14) 0.0345(12) 0.0106(11) 0.0145(11)
O21 0.0374(12) 0.0407(12) 0.0385(13) 0.0172(10) 0.0181(10) 0.0145(10)
O22 0.0625(15) 0.0422(13) 0.0275(12) 0.0157(10) 0.0086(11) 0.0059(11)
O23 0.0357(12) 0.0416(12) 0.0315(12) 0.0206(10) 0.0049(9) 0.0087(10)
O24 0.0354(12) 0.0327(12) 0.0441(13) 0.0159(10) -0.0036(10) 0.0027(10)
O25 0.0352(12) 0.0291(11) 0.0306(12) 0.0099(9) 0.0061(9) 0.0078(9)
O26 0.0285(11) 0.0358(12) 0.0380(13) 0.0149(10) 0.0061(9) 0.0062(9)
O31 0.0427(14) 0.0475(14) 0.0481(15) 0.0082(12) 0.0027(11) -0.0103(11)
O32 0.0506(16) 0.0695(17) 0.0406(15) 0.0132(13) 0.0114(12) 0.0024(13)
O33 0.0556(15) 0.0362(13) 0.0532(15) 0.0202(11) -0.0058(12) 0.0032(11)
O34 0.0615(16) 0.0346(13) 0.0525(16) 0.0081(12) -0.0062(13) -0.0054(12)
O35 0.0456(14) 0.0435(13) 0.0392(14) 0.0124(11) 0.0087(11) 0.0088(11)
O36 0.0475(14) 0.0480(14) 0.0381(14) 0.0108(11) 0.0008(11) 0.0168(11)
O41 0.0372(14) 0.0687(16) 0.0633(17) 0.0334(14) 0.0135(12) 0.0234(13)
O42 0.0507(14) 0.0386(13) 0.0502(15) 0.0172(11) 0.0147(12) 0.0206(12)
O43 0.0421(13) 0.0394(12) 0.0284(12) 0.0176(10) 0.0018(10) -0.0034(10)
O44 0.0252(11) 0.0395(12) 0.0299(12) 0.0128(9) 0.0067(9) 0.0016(9)
O45 0.0297(11) 0.0315(11) 0.0319(12) 0.0148(9) -0.0012(9) 0.0020(9)
O46 0.0304(11) 0.0341(11) 0.0329(12) 0.0193(10) -0.0027(9) 0.0002(9)
O51 0.0620(17) 0.0537(16) 0.0568(17) 0.0224(13) -0.0191(14) -0.0017(13)
O52 0.0594(17) 0.0646(16) 0.0419(15) 0.0214(13) -0.0003(12) 0.0087(13)
O53 0.0680(18) 0.0517(15) 0.0498(15) 0.0290(12) 0.0110(13) 0.0065(13)
O54 0.0664(17) 0.0509(16) 0.0485(15) 0.0196(12) 0.0079(13) 0.0236(13)
O55 0.0538(17) 0.0381(14) 0.091(2) 0.0055(14) -0.0067(14) 0.0105(12)
O56 0.0550(16) 0.0462(14) 0.0504(16) 0.0062(12) -0.0036(12) -0.0025(12)
O61 0.124(3) 0.0442(15) 0.0767(19) 0.0232(13) 0.0702(19) 0.0108(15)
O62 0.0493(15) 0.0899(18) 0.0263(13) 0.0155(12) 0.0045(10) 0.0203(13)
O63 0.0634(16) 0.0409(14) 0.0500(15) 0.0159(12) 0.0010(12) 0.0187(13)
O64 0.0247(12) 0.0631(15) 0.0493(14) 0.0291(12) 0.0100(10) 0.0151(11)
O65 0.0333(13) 0.0711(17) 0.0742(18) 0.0554(15) 0.0023(12) 0.0084(12)
O66 0.0503(14) 0.0350(12) 0.0354(13) 0.0194(10) 0.0098(10) 0.0106(11)
C101 0.0268(17) 0.0418(19) 0.044(2) 0.0161(16) -0.0066(14) 0.0055(14)
C102 0.0246(16) 0.0375(18) 0.043(2) 0.0125(15) 0.0039(14) 0.0083(14)
C103 0.0376(18) 0.0315(16) 0.0260(16) 0.0131(13) 0.0117(13) 0.0122(14)
C104 0.050(2) 0.0264(16) 0.0248(17) 0.0094(13) 0.0075(14) 0.0044(15)
C105 0.0353(19) 0.053(2) 0.0308(19) 0.0001(16) 0.0001(15) -0.0080(16)
C106 0.0317(19) 0.074(3) 0.038(2) 0.0162(19) -0.0068(15) 0.0026(18)
C107 0.0437(19) 0.0392(18) 0.0224(16) 0.0092(14) -0.0004(14) -0.0012(15)
C108 0.053(2) 0.0395(19) 0.0218(17) 0.0121(14) 0.0018(15) 0.0012(16)
C109 0.052(2) 0.0436(19) 0.0296(18) 0.0181(15) 0.0177(16) 0.0035(16)
C110 0.046(2) 0.0404(19) 0.041(2) 0.0176(16) 0.0263(16) 0.0066(16)
C111 0.0276(18) 0.064(2) 0.056(2) 0.0325(19) 0.0170(16) 0.0096(16)
C112 0.0208(17) 0.066(2) 0.053(2) 0.0244(19) 0.0026(15) 0.0027(16)
C113 0.0331(17) 0.0376(18) 0.0327(18) 0.0125(14) 0.0049(14) -0.0012(14)
C114 0.048(2) 0.0319(17) 0.0351(19) 0.0115(15) 0.0061(16) -0.0051(15)
C115 0.060(2) 0.0367(19) 0.057(2) 0.0272(18) 0.0203(19) 0.0133(17)
C116 0.053(2) 0.051(2) 0.057(2) 0.0363(19) 0.0179(19) 0.0180(18)
C117 0.045(2) 0.077(3) 0.047(2) 0.041(2) 0.0063(17) 0.0225(19)
C118 0.0303(19) 0.078(3) 0.052(2) 0.036(2) 0.0033(16) 0.0167(18)
C201 0.0240(17) 0.058(2) 0.064(2) 0.035(2) 0.0019(16) -0.0003(16)
C202 0.035(2) 0.062(2) 0.071(3) 0.042(2) 0.0274(18) 0.0200(17)
C203 0.063(2) 0.040(2) 0.047(2) 0.0151(17) 0.0381(19) 0.0094(17)
C204 0.086(3) 0.048(2) 0.031(2) 0.0171(17) 0.026(2) 0.004(2)
C205 0.085(3) 0.055(2) 0.0264(19) 0.0143(17) -0.0077(19) 0.001(2)
C206 0.066(3) 0.048(2) 0.038(2) 0.0087(18) -0.0219(18) -0.0021(19)
C207 0.0295(17) 0.055(2) 0.045(2) 0.0278(17) 0.0018(15) 0.0120(16)
C208 0.0382(19) 0.056(2) 0.0346(19) 0.0256(17) -0.0012(15) 0.0136(16)
C209 0.0435(19) 0.0394(18) 0.0386(19) 0.0237(15) 0.0104(15) 0.0130(15)
C210 0.051(2) 0.0331(18) 0.056(2) 0.0225(17) 0.0052(18) 0.0076(16)
C211 0.044(2) 0.040(2) 0.055(2) 0.0179(17) -0.0083(17) -0.0053(16)
C212 0.0351(19) 0.048(2) 0.057(2) 0.0193(18) -0.0153(17) -0.0027(16)
C213 0.042(2) 0.054(2) 0.036(2) 0.0117(17) -0.0101(15) 0.0018(17)
C214 0.043(2) 0.0343(18) 0.0300(18) 0.0001(14) -0.0023(15) 0.0016(15)
C215 0.051(2) 0.0308(17) 0.0282(17) 0.0124(14) 0.0166(15) 0.0138(15)
C216 0.0371(18) 0.0340(17) 0.044(2) 0.0224(15) 0.0189(15) 0.0156(14)
C217 0.0297(19) 0.043(2) 0.079(3) 0.016(2) -0.0082(18) 0.0110(16)
C218 0.052(2) 0.044(2) 0.065(3) 0.0199(19) -0.0255(19) 0.0085(18)
C301 0.047(2) 0.055(2) 0.049(2) 0.0096(19) -0.0105(18) -0.0047(18)
C302 0.040(2) 0.049(2) 0.055(2) 0.0047(19) -0.0019(17) -0.0119(17)
C303 0.052(2) 0.064(3) 0.060(3) 0.014(2) 0.020(2) -0.008(2)
C304 0.052(3) 0.082(3) 0.055(3) 0.013(2) 0.017(2) -0.001(2)
C305 0.064(3) 0.103(3) 0.036(2) 0.021(2) 0.0074(19) 0.010(2)
C306 0.070(3) 0.110(4) 0.036(2) 0.024(2) 0.000(2) 0.018(3)
C307 0.059(2) 0.061(2) 0.038(2) 0.0218(19) -0.0019(17) 0.0050(19)
C308 0.063(3) 0.059(3) 0.060(3) 0.033(2) -0.008(2) 0.006(2)
C309 0.094(3) 0.035(2) 0.086(3) 0.026(2) -0.009(3) 0.009(2)
C310 0.093(3) 0.036(2) 0.084(3) 0.020(2) 0.004(3) 0.000(2)
C311 0.052(2) 0.047(2) 0.059(3) -0.006(2) 0.003(2) -0.0022(19)
C312 0.047(2) 0.069(3) 0.040(2) -0.014(2) -0.0114(18) 0.012(2)
C313 0.062(2) 0.043(2) 0.039(2) 0.0058(17) -0.0036(18) 0.0010(18)
C314 0.062(2) 0.043(2) 0.034(2) 0.0051(16) 0.0069(17) 0.0082(18)
C315 0.050(2) 0.0386(19) 0.053(2) 0.0170(17) 0.0134(17) 0.0145(16)
C316 0.049(2) 0.052(2) 0.051(2) 0.0212(18) 0.0119(18) 0.0180(18)
C317 0.049(2) 0.087(3) 0.050(2) 0.026(2) -0.0007(18) 0.023(2)
C318 0.042(2) 0.083(3) 0.040(2) 0.005(2) -0.0068(17) 0.013(2)
C401 0.038(2) 0.076(3) 0.075(3) 0.044(2) -0.0173(19) 0.0014(19)
C402 0.024(2) 0.085(3) 0.112(4) 0.059(3) 0.003(2) 0.017(2)
C403 0.053(2) 0.095(3) 0.069(3) 0.053(3) 0.031(2) 0.049(2)
C404 0.075(3) 0.054(2) 0.061(3) 0.027(2) 0.029(2) 0.045(2)
C405 0.070(3) 0.0323(19) 0.052(2) 0.0024(17) 0.021(2) 0.0131(19)
C406 0.054(2) 0.0396(19) 0.0328(19) 0.0029(16) -0.0004(16) -0.0043(17)
C407 0.053(2) 0.059(2) 0.034(2) 0.0231(17) -0.0090(16) -0.0184(18)
C408 0.059(2) 0.058(2) 0.0318(19) 0.0211(17) -0.0093(17) -0.0138(18)
C409 0.054(2) 0.0425(19) 0.0287(18) 0.0183(15) 0.0092(15) 0.0002(16)
C410 0.0399(19) 0.048(2) 0.0327(18) 0.0184(16) 0.0165(15) 0.0046(15)
C411 0.0225(16) 0.0481(19) 0.045(2) 0.0249(16) 0.0029(14) -0.0038(14)
C412 0.0332(18) 0.0334(17) 0.044(2) 0.0174(15) -0.0038(15) -0.0035(14)
C413 0.0311(18) 0.057(2) 0.046(2) 0.0276(18) -0.0046(15) -0.0117(16)
C414 0.0440(19) 0.0362(18) 0.0361(19) 0.0193(15) -0.0038(15) -0.0142(15)
C415 0.0347(17) 0.0281(16) 0.0445(19) 0.0202(15) 0.0098(15) 0.0080(14)
C416 0.0338(17) 0.0395(18) 0.0407(19) 0.0263(16) 0.0007(14) 0.0054(14)
C417 0.0318(18) 0.048(2) 0.0382(19) 0.0219(16) -0.0092(14) -0.0039(15)
C418 0.0305(17) 0.0381(18) 0.0400(19) 0.0175(15) -0.0076(14) -0.0031(14)
C501 0.049(3) 0.069(3) 0.132(5) 0.048(3) -0.017(3) 0.008(2)
C502 0.072(3) 0.083(3) 0.084(4) 0.046(3) -0.040(3) -0.006(3)
C503 0.089(3) 0.073(3) 0.051(3) 0.026(2) -0.017(2) 0.001(3)
C504 0.086(3) 0.064(3) 0.042(2) 0.024(2) -0.003(2) 0.003(2)
C505 0.066(3) 0.081(3) 0.046(2) 0.021(2) 0.007(2) 0.004(2)
C506 0.050(2) 0.087(3) 0.056(3) 0.019(2) 0.005(2) 0.008(2)
C507 0.055(2) 0.062(3) 0.065(3) 0.019(2) -0.004(2) -0.012(2)
C508 0.067(3) 0.058(2) 0.052(2) 0.020(2) -0.004(2) -0.016(2)
C509 0.097(3) 0.047(2) 0.049(2) 0.0264(19) 0.012(2) 0.005(2)
C510 0.099(3) 0.046(2) 0.046(2) 0.0223(19) 0.019(2) 0.023(2)
C511 0.071(3) 0.087(3) 0.053(3) 0.033(2) 0.004(2) 0.043(3)
C512 0.056(3) 0.097(4) 0.060(3) 0.035(3) -0.003(2) 0.024(2)
C513 0.048(3) 0.078(3) 0.101(4) 0.000(3) 0.004(2) 0.013(2)
C514 0.059(3) 0.063(3) 0.112(4) -0.002(3) -0.005(3) 0.021(2)
C515 0.078(3) 0.032(2) 0.084(3) 0.014(2) 0.004(2) 0.005(2)
C516 0.075(3) 0.041(2) 0.063(3) 0.003(2) 0.010(2) -0.005(2)
C517 0.052(3) 0.073(3) 0.055(3) 0.003(2) -0.009(2) -0.009(2)
C518 0.048(2) 0.078(3) 0.066(3) 0.010(2) -0.003(2) -0.010(2)
C601 0.0394(17) 0.124(4) 0.163(4) 0.106(3) 0.022(2) 0.001(2)
C602 0.0394(17) 0.124(4) 0.163(4) 0.106(3) 0.022(2) 0.001(2)
C605 0.070(3) 0.052(2) 0.0256(18) 0.0172(16) 0.0017(17) 0.0031(19)
C606 0.104(3) 0.051(2) 0.027(2) 0.0152(17) -0.003(2) -0.021(2)
C607 0.090(4) 0.065(3) 0.085(4) 0.025(3) -0.047(3) -0.029(3)
C608 0.109(4) 0.036(2) 0.064(3) 0.006(2) -0.007(3) 0.001(2)
C609 0.092(3) 0.061(3) 0.045(2) 0.022(2) 0.017(2) 0.050(3)
C610 0.053(2) 0.096(3) 0.054(2) 0.045(2) 0.0262(19) 0.051(2)
C611 0.0242(19) 0.104(3) 0.081(3) 0.066(3) 0.0043(19) 0.008(2)
C612 0.044(2) 0.088(3) 0.061(3) 0.048(2) -0.0214(19) -0.025(2)
C613 0.0323(12) 0.0534(14) 0.0592(15) 0.0313(12) -0.0073(10) -0.0029(10)
C614 0.032(2) 0.107(4) 0.106(4) 0.078(3) -0.025(2) -0.011(2)
C615 0.044(2) 0.072(3) 0.067(3) 0.054(2) 0.0182(19) 0.0295(19)
C616 0.063(2) 0.047(2) 0.058(2) 0.0370(19) 0.035(2) 0.0302(19)
C617 0.092(3) 0.0322(19) 0.035(2) 0.0170(16) 0.011(2) -0.0090(19)
C618 0.075(3) 0.049(2) 0.039(2) 0.0246(18) -0.0061(18) -0.0268(19)
C603 0.031(2) 0.058(3) 0.042(2) 0.032(2) 0.0222(18) 0.026(2)
C604 0.031(2) 0.058(3) 0.042(2) 0.032(2) 0.0222(18) 0.026(2)
C3A 0.124(3) 0.0442(15) 0.0767(19) 0.0232(13) 0.0702(19) 0.0108(15)
C4A 0.0493(15) 0.0899(18) 0.0263(13) 0.0155(12) 0.0045(10) 0.0203(13)
N1R 0.104(4) 0.146(5) 0.100(4) 0.030(4) 0.012(3) 0.031(3)
C1R 0.058(3) 0.095(4) 0.108(4) 0.057(3) -0.001(3) 0.010(3)
C2R 0.090(4) 0.063(3) 0.142(5) 0.046(3) 0.046(4) 0.008(3)
C3R 0.099(6) 0.094(5) 0.303(12) 0.144(6) 0.116(7) 0.058(4)
C4R 0.061(4) 0.278(12) 0.303(14) 0.263(12) 0.006(6) 0.023(6)
C5R 0.141(7) 0.225(9) 0.066(4) 0.062(5) -0.036(4) -0.041(6)
N1S 0.053(2) 0.069(2) 0.0437(19) 0.0200(16) 0.0059(16) 0.0172(17)
C1S 0.054(2) 0.086(3) 0.050(3) 0.025(2) 0.003(2) 0.014(2)
C2S 0.073(3) 0.065(3) 0.045(2) 0.022(2) 0.005(2) 0.025(2)
C3S 0.097(4) 0.073(3) 0.052(3) 0.031(2) 0.031(3) 0.030(3)
C4S 0.061(3) 0.071(3) 0.113(4) 0.056(3) 0.034(3) 0.014(2)
C5S 0.061(3) 0.045(2) 0.065(3) 0.026(2) -0.005(2) 0.0067(19)
N1T 0.127(4) 0.061(3) 0.080(3) 0.027(2) -0.008(3) 0.005(2)
C1T 0.140(5) 0.087(4) 0.099(4) 0.057(3) 0.037(4) 0.037(4)
C2T 0.126(5) 0.112(5) 0.175(6) 0.109(5) 0.066(4) 0.065(4)
C3T 0.142(5) 0.082(4) 0.127(5) 0.066(4) 0.068(4) 0.058(4)
C4T 0.135(5) 0.075(4) 0.092(4) 0.036(3) 0.032(4) 0.023(3)
C5T 0.133(5) 0.084(4) 0.103(4) 0.063(3) -0.004(4) -0.002(4)
N1U 0.070(4) 0.310(10) 0.100(5) 0.056(5) -0.016(3) -0.016(5)
C1U 0.146(7) 0.180(7) 0.127(6) 0.113(6) 0.029(5) 0.057(6)
C2U 0.117(5) 0.080(4) 0.090(4) 0.021(3) 0.021(4) -0.035(3)
C3U 0.049(3) 0.149(5) 0.062(3) 0.042(3) -0.014(2) -0.001(3)
C4U 0.114(5) 0.090(4) 0.105(5) 0.061(4) 0.046(4) 0.030(4)
C5U 0.104(5) 0.120(5) 0.078(4) 0.016(4) 0.022(4) -0.067(4)
N1V 0.059(2) 0.053(2) 0.088(3) 0.0158(19) -0.0121(19) 0.0001(18)
C1V 0.050(2) 0.055(3) 0.081(3) 0.025(2) 0.000(2) 0.009(2)
C2V 0.090(4) 0.037(2) 0.151(5) 0.025(3) -0.038(3) -0.002(2)
C3V 0.081(3) 0.060(3) 0.151(5) 0.028(3) -0.054(3) -0.006(3)
C4V 0.067(3) 0.046(2) 0.076(3) 0.028(2) -0.008(2) 0.007(2)
C5V 0.065(3) 0.035(2) 0.067(3) 0.0169(19) 0.001(2) 0.0022(19)
N1W 0.099(3) 0.066(2) 0.050(2) 0.0153(19) 0.014(2) -0.012(2)
C1W 0.074(3) 0.048(3) 0.059(3) -0.007(2) 0.025(2) -0.010(2)
C2W 0.058(3) 0.052(3) 0.100(4) 0.019(3) -0.006(3) -0.015(2)
C3W 0.060(3) 0.093(3) 0.060(3) 0.041(3) 0.006(2) -0.005(2)
C4W 0.063(3) 0.086(3) 0.045(2) 0.028(2) 0.016(2) 0.002(2)
C5W 0.071(3) 0.064(3) 0.059(3) 0.022(2) 0.016(2) 0.000(2)
N1Q 0.080(3) 0.120(4) 0.111(4) 0.051(3) -0.019(3) -0.034(3)
C1Q 0.093(4) 0.113(5) 0.092(4) 0.030(4) -0.014(3) -0.046(3)
C2Q 0.093(4) 0.099(4) 0.116(5) 0.033(4) 0.002(4) -0.004(3)
C3Q 0.046(3) 0.068(3) 0.135(5) 0.027(3) 0.007(3) 0.008(2)
C4Q 0.054(3) 0.061(3) 0.116(4) 0.043(3) -0.006(3) 0.002(2)
C5Q 0.078(4) 0.077(3) 0.111(4) 0.049(3) -0.001(3) -0.004(3)

loop_
_atom_type_symbol
_atom_type_description
_atom_type_scat_dispersion_real
_atom_type_scat_dispersion_imag
_atom_type_scat_source
C C 0.0033 0.0016 'International Tables Vol C Tables 4.2.6.8 and 6.1.1.4'
H H 0.0000 0.0000 'International Tables Vol C Tables 4.2.6.8 and 6.1.1.4'
N N 0.0061 0.0033 'International Tables Vol C Tables 4.2.6.8 and 6.1.1.4'
O O 0.0106 0.0060 'International Tables Vol C Tables 4.2.6.8 and 6.1.1.4'
P P 0.1023 0.0942 'International Tables Vol C Tables 4.2.6.8 and 6.1.1.4'
K K 0.2009 0.2494 'International Tables Vol C Tables 4.2.6.8 and 6.1.1.4'
In In -0.7276 1.3100 'International Tables Vol C Tables 4.2.6.8 and 6.1.1.4'

loop_
_geom_angle_atom_site_label_1
_geom_angle_atom_site_label_2
_geom_angle_atom_site_label_3
_geom_angle
_geom_angle_site_symmetry_1
_geom_angle_site_symmetry_3
_geom_angle_publ_flag
P23 In1 P12 127.25(3) . . ?
P23 In1 P13 122.53(3) . . ?
P12 In1 P13 80.12(2) . . ?
P23 In1 P22 79.53(3) . . ?
P12 In1 P22 120.55(3) . . ?
P13 In1 P22 134.07(3) . . ?
P14 P11 P13 102.80(4) . . ?
P14 P11 P12 103.36(4) . . ?
P13 P11 P12 97.20(4) . . ?
P15 P12 P11 99.45(4) . . ?
P15 P12 In1 91.34(3) . . ?
P11 P12 In1 82.22(3) . . ?
P16 P13 P11 99.49(4) . . ?
P16 P13 In1 90.84(3) . . ?
P11 P13 In1 82.30(3) . . ?
P17 P14 P11 98.23(4) . . ?
P12 P15 P17 103.73(4) . . ?
P12 P15 P16 104.15(4) . . ?
P17 P15 P16 59.51(3) . . ?
P13 P16 P17 103.33(4) . . ?
P13 P16 P15 104.12(4) . . ?
P17 P16 P15 59.62(3) . . ?
P14 P17 P16 108.17(4) . . ?
P14 P17 P15 108.42(5) . . ?
P16 P17 P15 60.87(3) . . ?
P24 P21 P23 102.57(5) . . ?
P24 P21 P22 103.96(4) . . ?
P23 P21 P22 96.94(4) . . ?
P25 P22 P21 99.18(4) . . ?
P25 P22 In1 88.84(3) . . ?
P21 P22 In1 83.35(3) . . ?
P26 P23 P21 99.86(4) . . ?
P26 P23 In1 88.28(3) . . ?
P21 P23 In1 84.79(3) . . ?
P27 P24 P21 98.10(4) . . ?
P22 P25 P27 104.40(4) . . ?
P22 P25 P26 103.85(4) . . ?
P27 P25 P26 59.38(3) . . ?
P23 P26 P27 103.10(4) . . ?
P23 P26 P25 104.06(4) . . ?
P27 P26 P25 59.57(4) . . ?
P24 P27 P26 108.25(4) . . ?
P24 P27 P25 108.03(5) . . ?
P26 P27 P25 61.05(4) . . ?
P43 In2 P32 125.39(3) . . ?
P43 In2 P33 123.84(3) . . ?
P32 In2 P33 80.37(2) . . ?
P43 In2 P42 80.07(3) . . ?
P32 In2 P42 119.36(3) . . ?
P33 In2 P42 134.48(3) . . ?
P34 P31 P33 102.97(5) . . ?
P34 P31 P32 103.08(4) . . ?
P33 P31 P32 97.32(4) . . ?
P35 P32 P31 99.37(4) . . ?
P35 P32 In2 91.40(3) . . ?
P31 P32 In2 82.06(3) . . ?
P36 P33 P31 99.59(4) . . ?
P36 P33 In2 90.93(3) . . ?
P31 P33 In2 81.80(3) . . ?
P37 P34 P31 98.34(4) . . ?
P32 P35 P37 103.93(4) . . ?
P32 P35 P36 104.37(4) . . ?
P37 P35 P36 59.75(4) . . ?
P33 P36 P37 103.41(4) . . ?
P33 P36 P35 104.06(4) . . ?
P37 P36 P35 59.39(4) . . ?
P34 P37 P35 107.98(5) . . ?
P34 P37 P36 107.98(4) . . ?
P35 P37 P36 60.85(4) . . ?
P44 P41 P43 101.86(5) . . ?
P44 P41 P42 103.73(5) . . ?
P43 P41 P42 97.18(4) . . ?
P45 P42 P41 99.46(5) . . ?
P45 P42 In2 87.34(4) . . ?
P41 P42 In2 83.65(3) . . ?
P46 P43 P41 100.16(4) . . ?
P46 P43 In2 87.11(3) . . ?
P41 P43 In2 84.45(3) . . ?
P47 P44 P41 98.30(4) . . ?
P42 P45 P47 103.96(4) . . ?
P42 P45 P46 103.95(4) . . ?
P47 P45 P46 59.43(4) . . ?
P43 P46 P47 102.94(4) . . ?
P43 P46 P45 104.06(4) . . ?
P47 P46 P45 59.43(4) . . ?
P44 P47 P45 108.33(5) . . ?
P44 P47 P46 108.18(4) . . ?
P45 P47 P46 61.14(4) . . ?
O12 K1 O13 136.68(6) . . ?
O12 K1 O16 100.10(6) . . ?
O13 K1 O16 118.46(6) . . ?
O12 K1 O15 120.32(6) . . ?
O13 K1 O15 97.41(6) . . ?
O16 K1 O15 58.83(6) . . ?
O12 K1 O14 98.58(6) . . ?
O13 K1 O14 59.49(6) . . ?
O16 K1 O14 97.68(6) . . ?
O15 K1 O14 136.24(6) . . ?
O12 K1 O11 59.04(5) . . ?
O13 K1 O11 96.69(6) . . ?
O16 K1 O11 139.52(6) . . ?
O15 K1 O11 99.68(6) . . ?
O14 K1 O11 118.34(6) . . ?
O12 K1 N12 62.13(6) . . ?
O13 K1 N12 119.06(7) . . ?
O16 K1 N12 61.12(7) . . ?
O15 K1 N12 119.14(7) . . ?
O14 K1 N12 60.46(6) . . ?
O11 K1 N12 120.05(7) . . ?
O12 K1 N11 118.12(7) . . ?
O13 K1 N11 60.72(7) . . ?
O16 K1 N11 118.83(7) . . ?
O15 K1 N11 60.85(7) . . ?
O14 K1 N11 119.34(7) . . ?
O11 K1 N11 60.17(7) . . ?
N12 K1 N11 179.74(9) . . ?
O25 K2 O24 116.01(6) . . ?
O25 K2 O22 140.78(6) . . ?
O24 K2 O22 97.87(6) . . ?
O25 K2 O23 97.87(6) . . ?
O24 K2 O23 59.38(6) . . ?
O22 K2 O23 116.96(6) . . ?
O25 K2 O21 100.70(6) . . ?
O24 K2 O21 138.17(6) . . ?
O22 K2 O21 59.15(6) . . ?
O23 K2 O21 97.96(6) . . ?
O25 K2 O26 59.09(6) . . ?
O24 K2 O26 97.76(6) . . ?
O22 K2 O26 99.09(6) . . ?
O23 K2 O26 138.50(6) . . ?
O21 K2 O26 118.84(6) . . ?
O25 K2 N22 118.16(6) . . ?
O24 K2 N22 61.30(7) . . ?
O22 K2 N22 60.72(7) . . ?
O23 K2 N22 119.41(7) . . ?
O21 K2 N22 118.58(7) . . ?
O26 K2 N22 60.44(6) . . ?
O25 K2 N21 62.36(6) . . ?
O24 K2 N21 119.20(7) . . ?
O22 K2 N21 118.44(7) . . ?
O23 K2 N21 60.93(6) . . ?
O21 K2 N21 60.59(6) . . ?
O26 K2 N21 119.90(6) . . ?
N22 K2 N21 179.16(7) . . ?
O34 K3 O32 91.47(7) . . ?
O34 K3 O31 110.29(7) . . ?
O32 K3 O31 59.91(7) . . ?
O34 K3 O33 59.77(7) . . ?
O32 K3 O33 132.44(7) . . ?
O31 K3 O33 93.31(7) . . ?
O34 K3 O36 101.25(7) . . ?
O32 K3 O36 101.29(7) . . ?
O31 K3 O36 142.90(7) . . ?
O33 K3 O36 119.87(7) . . ?
O34 K3 O35 141.44(7) . . ?
O32 K3 O35 123.05(7) . . ?
O31 K3 O35 102.51(7) . . ?
O33 K3 O35 99.48(7) . . ?
O36 K3 O35 58.82(6) . . ?
O34 K3 N31 119.16(8) . . ?
O32 K3 N31 120.09(8) . . ?
O31 K3 N31 61.36(7) . . ?
O33 K3 N31 60.86(7) . . ?
O36 K3 N31 118.65(7) . . ?
O35 K3 N31 60.88(7) . . ?
O34 K3 N32 60.65(8) . . ?
O32 K3 N32 60.96(8) . . ?
O31 K3 N32 119.70(8) . . ?
O33 K3 N32 118.69(8) . . ?
O36 K3 N32 60.60(7) . . ?
O35 K3 N32 118.53(7) . . ?
N31 K3 N32 178.93(8) . . ?
O44 K4 O42 98.91(6) . . ?
O44 K4 O41 117.14(7) . . ?
O42 K4 O41 61.01(7) . . ?
O44 K4 O43 60.57(6) . . ?
O42 K4 O43 142.38(6) . . ?
O41 K4 O43 98.54(7) . . ?
O44 K4 O45 137.47(6) . . ?
O42 K4 O45 117.51(6) . . ?
O41 K4 O45 100.18(6) . . ?
O43 K4 O45 96.02(6) . . ?
O44 K4 O46 96.05(6) . . ?
O42 K4 O46 98.78(6) . . ?
O41 K4 O46 142.44(7) . . ?
O43 K4 O46 113.64(6) . . ?
O45 K4 O46 59.17(5) . . ?
O44 K4 N41 119.87(7) . . ?
O42 K4 N41 119.73(7) . . ?
O41 K4 N41 60.65(7) . . ?
O43 K4 N41 60.85(7) . . ?
O45 K4 N41 61.00(6) . . ?
O46 K4 N41 118.67(6) . . ?
O44 K4 N42 60.65(6) . . ?
O42 K4 N42 60.77(7) . . ?
O41 K4 N42 120.07(7) . . ?
O43 K4 N42 119.42(6) . . ?
O45 K4 N42 117.97(6) . . ?
O46 K4 N42 60.29(6) . . ?
N41 K4 N42 178.96(7) . . ?
O52 K5 O53 119.00(7) . . ?
O52 K5 O54 99.72(7) . . ?
O53 K5 O54 59.95(7) . . ?
O52 K5 O51 59.45(8) . . ?
O53 K5 O51 95.98(7) . . ?
O54 K5 O51 137.43(7) . . ?
O52 K5 O55 135.06(8) . . ?
O53 K5 O55 100.22(8) . . ?
O54 K5 O55 119.54(8) . . ?
O51 K5 O55 97.76(8) . . ?
O52 K5 O56 95.76(7) . . ?
O53 K5 O56 141.39(7) . . ?
O54 K5 O56 100.36(8) . . ?
O51 K5 O56 117.27(7) . . ?
O55 K5 O56 58.52(7) . . ?
O52 K5 N52 60.74(8) . . ?
O53 K5 N52 120.70(8) . . ?
O54 K5 N52 62.02(8) . . ?
O51 K5 N52 119.42(9) . . ?
O55 K5 N52 118.00(8) . . ?
O56 K5 N52 60.57(8) . . ?
O52 K5 N51 120.49(9) . . ?
O53 K5 N51 60.32(8) . . ?
O54 K5 N51 118.58(9) . . ?
O51 K5 N51 61.56(9) . . ?
O55 K5 N51 60.08(8) . . ?
O56 K5 N51 117.56(8) . . ?
N52 K5 N51 178.08(9) . . ?
O64 K6 O65 141.53(7) . . ?
O64 K6 O62 102.65(7) . . ?
O65 K6 O62 109.86(7) . . ?
O64 K6 O61 115.45(8) . . ?
O65 K6 O61 98.29(8) . . ?
O62 K6 O61 61.11(8) . . ?
O64 K6 O66 99.76(6) . . ?
O65 K6 O66 59.27(7) . . ?
O62 K6 O66 93.11(7) . . ?
O61 K6 O66 139.40(7) . . ?
O64 K6 O63 60.62(7) . . ?
O65 K6 O63 99.29(7) . . ?
O62 K6 O63 145.05(7) . . ?
O61 K6 O63 96.68(7) . . ?
O66 K6 O63 118.80(7) . . ?
O64 K6 N62 61.18(7) . . ?
O65 K6 N62 118.80(7) . . ?
O62 K6 N62 60.99(7) . . ?
O61 K6 N62 118.63(8) . . ?
O66 K6 N62 61.11(7) . . ?
O63 K6 N62 120.45(8) . . ?
O64 K6 N61 119.16(8) . . ?
O65 K6 N61 62.00(8) . . ?
O62 K6 N61 117.59(9) . . ?
O61 K6 N61 59.83(9) . . ?
O66 K6 N61 119.97(7) . . ?
O63 K6 N61 60.24(9) . . ?
N62 K6 N61 178.46(9) . . ?
C113 N11 C107 109.7(2) . . ?
C113 N11 C101 109.3(2) . . ?
C107 N11 C101 109.3(2) . . ?
C113 N11 K1 108.99(18) . . ?
C107 N11 K1 108.86(18) . . ?
C101 N11 K1 110.63(18) . . ?
C106 N12 C112 109.7(3) . . ?
C106 N12 C118 109.9(3) . . ?
C112 N12 C118 108.8(2) . . ?
C106 N12 K1 107.46(17) . . ?
C112 N12 K1 110.80(18) . . ?
C118 N12 K1 110.13(19) . . ?
C207 N21 C213 110.1(2) . . ?
C207 N21 C201 109.5(2) . . ?
C213 N21 C201 109.4(3) . . ?
C207 N21 K2 110.04(18) . . ?
C213 N21 K2 107.65(17) . . ?
C201 N21 K2 110.13(18) . . ?
C206 N22 C212 110.2(3) . . ?
C206 N22 C218 109.4(3) . . ?
C212 N22 C218 109.7(3) . . ?
C206 N22 K2 109.65(19) . . ?
C212 N22 K2 108.00(18) . . ?
C218 N22 K2 109.90(18) . . ?
C313 N31 C307 109.7(3) . . ?
C313 N31 C301 109.4(3) . . ?
C307 N31 C301 110.0(3) . . ?
C313 N31 K3 109.13(19) . . ?
C307 N31 K3 109.01(19) . . ?
C301 N31 K3 109.52(19) . . ?
C306 N32 C312 111.2(3) . . ?
C306 N32 C318 109.1(3) . . ?
C312 N32 C318 108.4(3) . . ?
C306 N32 K3 108.1(2) . . ?
C312 N32 K3 109.8(2) . . ?
C318 N32 K3 110.25(19) . . ?
C401 N41 C407 110.2(3) . . ?
C401 N41 C413 109.6(3) . . ?
C407 N41 C413 110.0(3) . . ?
C401 N41 K4 109.4(2) . . ?
C407 N41 K4 109.70(18) . . ?
C413 N41 K4 107.88(17) . . ?
C406 N42 C418 110.2(2) . . ?
C406 N42 C412 109.5(2) . . ?
C418 N42 C412 109.8(2) . . ?
C406 N42 K4 108.66(17) . . ?
C418 N42 K4 110.15(16) . . ?
C412 N42 K4 108.43(17) . . ?
C507 N51 C501 110.6(3) . . ?
C507 N51 C513 108.1(3) . . ?
C501 N51 C513 112.5(4) . . ?
C507 N51 K5 109.3(2) . . ?
C501 N51 K5 107.0(2) . . ?
C513 N51 K5 109.2(2) . . ?
C512 N52 C518 110.3(3) . . ?
C512 N52 C506 110.0(3) . . ?
C518 N52 C506 110.5(3) . . ?
C512 N52 K5 107.2(2) . . ?
C518 N52 K5 110.2(2) . . ?
C506 N52 K5 108.5(2) . . ?
C601 N61 C607 107.4(4) . . ?
C601 N61 C613 110.4(3) . . ?
C607 N61 C613 110.0(3) . . ?
C601 N61 K6 111.1(3) . . ?
C607 N61 K6 110.2(2) . . ?
C613 N61 K6 107.7(2) . . ?
C612 N62 C606 110.1(3) . . ?
C612 N62 C618 109.7(3) . . ?
C606 N62 C618 110.2(3) . . ?
C612 N62 K6 108.3(2) . . ?
C606 N62 K6 110.3(2) . . ?
C618 N62 K6 108.29(19) . . ?
C103 O11 C102 110.8(2) . . ?
C103 O11 K1 112.84(15) . . ?
C102 O11 K1 115.88(15) . . ?
C104 O12 C105 110.1(2) . . ?
C104 O12 K1 118.96(15) . . ?
C105 O12 K1 114.69(16) . . ?
C109 O13 C108 111.1(2) . . ?
C109 O13 K1 118.53(17) . . ?
C108 O13 K1 118.87(15) . . ?
C111 O14 C110 110.6(2) . . ?
C111 O14 K1 114.49(17) . . ?
C110 O14 K1 112.37(16) . . ?
C114 O15 C115 111.7(2) . . ?
C114 O15 K1 117.19(16) . . ?
C115 O15 K1 113.96(17) . . ?
C116 O16 C117 111.4(2) . . ?
C116 O16 K1 117.80(17) . . ?
C117 O16 K1 115.78(18) . . ?
C203 O21 C202 110.1(2) . . ?
C203 O21 K2 114.42(18) . . ?
C202 O21 K2 116.14(17) . . ?
C204 O22 C205 111.2(3) . . ?
C204 O22 K2 117.37(18) . . ?
C205 O22 K2 118.07(19) . . ?
C209 O23 C208 111.3(2) . . ?
C209 O23 K2 115.45(16) . . ?
C208 O23 K2 116.24(17) . . ?
C211 O24 C210 111.0(2) . . ?
C211 O24 K2 117.76(18) . . ?
C210 O24 K2 115.70(17) . . ?
C215 O25 C214 110.4(2) . . ?
C215 O25 K2 119.95(16) . . ?
C214 O25 K2 114.20(15) . . ?
C216 O26 C217 110.8(2) . . ?
C216 O26 K2 111.62(15) . . ?
C217 O26 K2 116.68(16) . . ?
C302 O31 C303 111.6(3) . . ?
C302 O31 K3 115.04(19) . . ?
C303 O31 K3 116.3(2) . . ?
C304 O32 C305 111.4(3) . . ?
C304 O32 K3 114.1(2) . . ?
C305 O32 K3 119.4(2) . . ?
C308 O33 C309 110.1(3) . . ?
C308 O33 K3 118.20(19) . . ?
C309 O33 K3 112.4(2) . . ?
C311 O34 C310 110.7(3) . . ?
C311 O34 K3 116.4(2) . . ?
C310 O34 K3 117.0(2) . . ?
C314 O35 C315 110.9(2) . . ?
C314 O35 K3 116.54(17) . . ?
C315 O35 K3 114.90(18) . . ?
C317 O36 C316 112.1(3) . . ?
C317 O36 K3 117.94(18) . . ?
C316 O36 K3 117.36(18) . . ?
C402 O41 C403 110.6(3) . . ?
C402 O41 K4 118.00(19) . . ?
C403 O41 K4 113.01(19) . . ?
C405 O42 C404 111.1(3) . . ?
C405 O42 K4 117.74(17) . . ?
C404 O42 K4 112.03(19) . . ?
C408 O43 C409 110.1(2) . . ?
C408 O43 K4 117.60(18) . . ?
C409 O43 K4 112.19(16) . . ?
C411 O44 C410 111.0(2) . . ?
C411 O44 K4 119.81(16) . . ?
C410 O44 K4 116.67(16) . . ?
C415 O45 C414 109.9(2) . . ?
C415 O45 K4 115.01(15) . . ?
C414 O45 K4 118.15(16) . . ?
C416 O46 C417 110.8(2) . . ?
C416 O46 K4 117.20(15) . . ?
C417 O46 K4 117.74(16) . . ?
C502 O51 C503 112.6(3) . . ?
C502 O51 K5 117.3(2) . . ?
C503 O51 K5 111.7(2) . . ?
C504 O52 C505 113.0(3) . . ?
C504 O52 K5 120.4(2) . . ?
C505 O52 K5 122.4(2) . . ?
C509 O53 C508 111.6(3) . . ?
C509 O53 K5 116.5(2) . . ?
C508 O53 K5 118.2(2) . . ?
C510 O54 C511 110.8(3) . . ?
C510 O54 K5 113.2(2) . . ?
C511 O54 K5 116.1(2) . . ?
C514 O55 C515 110.4(3) . . ?
C514 O55 K5 120.5(2) . . ?
C515 O55 K5 116.8(2) . . ?
C517 O56 C516 112.1(3) . . ?
C517 O56 K5 117.9(2) . . ?
C516 O56 K5 117.6(2) . . ?
C603 O61 C602 101.7(4) . . ?
C602 O61 C3A 136.2(5) . . ?
C603 O61 K6 116.0(3) . . ?
C602 O61 K6 115.1(2) . . ?
C3A O61 K6 104.7(4) . . ?
C4A O62 C605 116.8(4) . . ?
C605 O62 C604 105.4(3) . . ?
C4A O62 K6 120.4(4) . . ?
C605 O62 K6 115.58(18) . . ?
C604 O62 K6 108.5(2) . . ?
C608 O63 C609 110.8(3) . . ?
C608 O63 K6 115.5(2) . . ?
C609 O63 K6 112.0(2) . . ?
C611 O64 C610 110.7(3) . . ?
C611 O64 K6 119.20(19) . . ?
C610 O64 K6 115.16(19) . . ?
C614 O65 C615 111.5(3) . . ?
C614 O65 K6 115.7(2) . . ?
C615 O65 K6 119.18(18) . . ?
C616 O66 C617 110.1(3) . . ?
C616 O66 K6 114.29(18) . . ?
C617 O66 K6 116.90(17) . . ?
N11 C101 C102 114.1(3) . . ?
N11 C101 H10A 108.7 . . ?
C102 C101 H10A 108.7 . . ?
N11 C101 H10B 108.7 . . ?
C102 C101 H10B 108.7 . . ?
H10A C101 H10B 107.6 . . ?
O11 C102 C101 109.2(2) . . ?
O11 C102 H10C 109.8 . . ?
C101 C102 H10C 109.8 . . ?
O11 C102 H10D 109.8 . . ?
C101 C102 H10D 109.8 . . ?
H10C C102 H10D 108.3 . . ?
O11 C103 C104 110.0(2) . . ?
O11 C103 H10E 109.7 . . ?
C104 C103 H10E 109.7 . . ?
O11 C103 H10F 109.7 . . ?
C104 C103 H10F 109.7 . . ?
H10E C103 H10F 108.2 . . ?
O12 C104 C103 109.5(2) . . ?
O12 C104 H10G 109.8 . . ?
C103 C104 H10G 109.8 . . ?
O12 C104 H10H 109.8 . . ?
C103 C104 H10H 109.8 . . ?
H10G C104 H10H 108.2 . . ?
O12 C105 C106 109.5(3) . . ?
O12 C105 H10I 109.8 . . ?
C106 C105 H10I 109.8 . . ?
O12 C105 H10J 109.8 . . ?
C106 C105 H10J 109.8 . . ?
H10I C105 H10J 108.2 . . ?
N12 C106 C105 114.0(3) . . ?
N12 C106 H10K 108.8 . . ?
C105 C106 H10K 108.8 . . ?
N12 C106 H10L 108.8 . . ?
C105 C106 H10L 108.8 . . ?
H10K C106 H10L 107.6 . . ?
N11 C107 C108 113.7(2) . . ?
N11 C107 H10M 108.8 . . ?
C108 C107 H10M 108.8 . . ?
N11 C107 H10N 108.8 . . ?
C108 C107 H10N 108.8 . . ?
H10M C107 H10N 107.7 . . ?
O13 C108 C107 108.8(2) . . ?
O13 C108 H10O 109.9 . . ?
C107 C108 H10O 109.9 . . ?
O13 C108 H10P 109.9 . . ?
C107 C108 H10P 109.9 . . ?
H10O C108 H10P 108.3 . . ?
O13 C109 C110 109.8(2) . . ?
O13 C109 H10Q 109.7 . . ?
C110 C109 H10Q 109.7 . . ?
O13 C109 H10R 109.7 . . ?
C110 C109 H10R 109.7 . . ?
H10Q C109 H10R 108.2 . . ?
O14 C110 C109 109.8(2) . . ?
O14 C110 H11A 109.7 . . ?
C109 C110 H11A 109.7 . . ?
O14 C110 H11B 109.7 . . ?
C109 C110 H11B 109.7 . . ?
H11A C110 H11B 108.2 . . ?
O14 C111 C112 109.5(2) . . ?
O14 C111 H11C 109.8 . . ?
C112 C111 H11C 109.8 . . ?
O14 C111 H11D 109.8 . . ?
C112 C111 H11D 109.8 . . ?
H11C C111 H11D 108.2 . . ?
N12 C112 C111 113.5(3) . . ?
N12 C112 H11E 108.9 . . ?
C111 C112 H11E 108.9 . . ?
N12 C112 H11F 108.9 . . ?
C111 C112 H11F 108.9 . . ?
H11E C112 H11F 107.7 . . ?
N11 C113 C114 114.3(2) . . ?
N11 C113 H11G 108.7 . . ?
C114 C113 H11G 108.7 . . ?
N11 C113 H11H 108.7 . . ?
C114 C113 H11H 108.7 . . ?
H11G C113 H11H 107.6 . . ?
O15 C114 C113 110.6(2) . . ?
O15 C114 H11I 109.5 . . ?
C113 C114 H11I 109.5 . . ?
O15 C114 H11J 109.5 . . ?
C113 C114 H11J 109.5 . . ?
H11I C114 H11J 108.1 . . ?
O15 C115 C116 110.0(3) . . ?
O15 C115 H11K 109.7 . . ?
C116 C115 H11K 109.7 . . ?
O15 C115 H11L 109.7 . . ?
C116 C115 H11L 109.7 . . ?
H11K C115 H11L 108.2 . . ?
O16 C116 C115 108.9(3) . . ?
O16 C116 H11M 109.9 . . ?
C115 C116 H11M 109.9 . . ?
O16 C116 H11N 109.9 . . ?
C115 C116 H11N 109.9 . . ?
H11M C116 H11N 108.3 . . ?
O16 C117 C118 109.4(3) . . ?
O16 C117 H11O 109.8 . . ?
C118 C117 H11O 109.8 . . ?
O16 C117 H11P 109.8 . . ?
C118 C117 H11P 109.8 . . ?
H11O C117 H11P 108.2 . . ?
N12 C118 C117 114.2(3) . . ?
N12 C118 H11Q 108.7 . . ?
C117 C118 H11Q 108.7 . . ?
N12 C118 H11R 108.7 . . ?
C117 C118 H11R 108.7 . . ?
H11Q C118 H11R 107.6 . . ?
N21 C201 C202 114.1(3) . . ?
N21 C201 H20A 108.7 . . ?
C202 C201 H20A 108.7 . . ?
N21 C201 H20B 108.7 . . ?
C202 C201 H20B 108.7 . . ?
H20A C201 H20B 107.6 . . ?
O21 C202 C201 109.7(2) . . ?
O21 C202 H20C 109.7 . . ?
C201 C202 H20C 109.7 . . ?
O21 C202 H20D 109.7 . . ?
C201 C202 H20D 109.7 . . ?
H20C C202 H20D 108.2 . . ?
O21 C203 C204 110.3(3) . . ?
O21 C203 H20E 109.6 . . ?
C204 C203 H20E 109.6 . . ?
O21 C203 H20F 109.6 . . ?
C204 C203 H20F 109.6 . . ?
H20E C203 H20F 108.1 . . ?
O22 C204 C203 109.8(3) . . ?
O22 C204 H20G 109.7 . . ?
C203 C204 H20G 109.7 . . ?
O22 C204 H20H 109.7 . . ?
C203 C204 H20H 109.7 . . ?
H20G C204 H20H 108.2 . . ?
O22 C205 C206 109.3(3) . . ?
O22 C205 H20I 109.8 . . ?
C206 C205 H20I 109.8 . . ?
O22 C205 H20J 109.8 . . ?
C206 C205 H20J 109.8 . . ?
H20I C205 H20J 108.3 . . ?
N22 C206 C205 114.1(3) . . ?
N22 C206 H20K 108.7 . . ?
C205 C206 H20K 108.7 . . ?
N22 C206 H20L 108.7 . . ?
C205 C206 H20L 108.7 . . ?
H20K C206 H20L 107.6 . . ?
N21 C207 C208 114.2(2) . . ?
N21 C207 H20M 108.7 . . ?
C208 C207 H20M 108.7 . . ?
N21 C207 H20N 108.7 . . ?
C208 C207 H20N 108.7 . . ?
H20M C207 H20N 107.6 . . ?
O23 C208 C207 109.8(2) . . ?
O23 C208 H20O 109.7 . . ?
C207 C208 H20O 109.7 . . ?
O23 C208 H20P 109.7 . . ?
C207 C208 H20P 109.7 . . ?
H20O C208 H20P 108.2 . . ?
O23 C209 C210 109.4(2) . . ?
O23 C209 H20Q 109.8 . . ?
C210 C209 H20Q 109.8 . . ?
O23 C209 H20R 109.8 . . ?
C210 C209 H20R 109.8 . . ?
H20Q C209 H20R 108.2 . . ?
O24 C210 C209 109.0(2) . . ?
O24 C210 H21A 109.9 . . ?
C209 C210 H21A 109.9 . . ?
O24 C210 H21B 109.9 . . ?
C209 C210 H21B 109.9 . . ?
H21A C210 H21B 108.3 . . ?
O24 C211 C212 109.3(3) . . ?
O24 C211 H21C 109.8 . . ?
C212 C211 H21C 109.8 . . ?
O24 C211 H21D 109.8 . . ?
C212 C211 H21D 109.8 . . ?
H21C C211 H21D 108.3 . . ?
N22 C212 C211 115.0(3) . . ?
N22 C212 H21E 108.5 . . ?
C211 C212 H21E 108.5 . . ?
N22 C212 H21F 108.5 . . ?
C211 C212 H21F 108.5 . . ?
H21E C212 H21F 107.5 . . ?
N21 C213 C214 114.1(3) . . ?
N21 C213 H21G 108.7 . . ?
C214 C213 H21G 108.7 . . ?
N21 C213 H21H 108.7 . . ?
C214 C213 H21H 108.7 . . ?
H21G C213 H21H 107.6 . . ?
O25 C214 C213 109.3(2) . . ?
O25 C214 H21I 109.8 . . ?
C213 C214 H21I 109.8 . . ?
O25 C214 H21J 109.8 . . ?
C213 C214 H21J 109.8 . . ?
H21I C214 H21J 108.3 . . ?
O25 C215 C216 109.0(2) . . ?
O25 C215 H21K 109.9 . . ?
C216 C215 H21K 109.9 . . ?
O25 C215 H21L 109.9 . . ?
C216 C215 H21L 109.9 . . ?
H21K C215 H21L 108.3 . . ?
O26 C216 C215 110.0(2) . . ?
O26 C216 H21M 109.7 . . ?
C215 C216 H21M 109.7 . . ?
O26 C216 H21N 109.7 . . ?
C215 C216 H21N 109.7 . . ?
H21M C216 H21N 108.2 . . ?
O26 C217 C218 109.7(3) . . ?
O26 C217 H21O 109.7 . . ?
C218 C217 H21O 109.7 . . ?
O26 C217 H21P 109.7 . . ?
C218 C217 H21P 109.7 . . ?
H21O C217 H21P 108.2 . . ?
N22 C218 C217 113.9(3) . . ?
N22 C218 H21Q 108.8 . . ?
C217 C218 H21Q 108.8 . . ?
N22 C218 H21R 108.8 . . ?
C217 C218 H21R 108.8 . . ?
H21Q C218 H21R 107.7 . . ?
N31 C301 C302 114.4(3) . . ?
N31 C301 H30A 108.7 . . ?
C302 C301 H30A 108.7 . . ?
N31 C301 H30B 108.7 . . ?
C302 C301 H30B 108.7 . . ?
H30A C301 H30B 107.6 . . ?
O31 C302 C301 110.0(3) . . ?
O31 C302 H30C 109.7 . . ?
C301 C302 H30C 109.7 . . ?
O31 C302 H30D 109.7 . . ?
C301 C302 H30D 109.7 . . ?
H30C C302 H30D 108.2 . . ?
O31 C303 C304 109.6(3) . . ?
O31 C303 H30E 109.7 . . ?
C304 C303 H30E 109.7 . . ?
O31 C303 H30F 109.7 . . ?
C304 C303 H30F 109.7 . . ?
H30E C303 H30F 108.2 . . ?
O32 C304 C303 109.0(3) . . ?
O32 C304 H30G 109.9 . . ?
C303 C304 H30G 109.9 . . ?
O32 C304 H30H 109.9 . . ?
C303 C304 H30H 109.9 . . ?
H30G C304 H30H 108.3 . . ?
O32 C305 C306 109.9(3) . . ?
O32 C305 H30I 109.7 . . ?
C306 C305 H30I 109.7 . . ?
O32 C305 H30J 109.7 . . ?
C306 C305 H30J 109.7 . . ?
H30I C305 H30J 108.2 . . ?
N32 C306 C305 114.0(3) . . ?
N32 C306 H30K 108.8 . . ?
C305 C306 H30K 108.8 . . ?
N32 C306 H30L 108.8 . . ?
C305 C306 H30L 108.8 . . ?
H30K C306 H30L 107.7 . . ?
N31 C307 C308 114.1(3) . . ?
N31 C307 H30M 108.7 . . ?
C308 C307 H30M 108.7 . . ?
N31 C307 H30N 108.7 . . ?
C308 C307 H30N 108.7 . . ?
H30M C307 H30N 107.6 . . ?
O33 C308 C307 110.0(3) . . ?
O33 C308 H30O 109.7 . . ?
C307 C308 H30O 109.7 . . ?
O33 C308 H30P 109.7 . . ?
C307 C308 H30P 109.7 . . ?
H30O C308 H30P 108.2 . . ?
O33 C309 C310 110.4(3) . . ?
O33 C309 H30Q 109.6 . . ?
C310 C309 H30Q 109.6 . . ?
O33 C309 H30R 109.6 . . ?
C310 C309 H30R 109.6 . . ?
H30Q C309 H30R 108.1 . . ?
O34 C310 C309 110.3(3) . . ?
O34 C310 H31A 109.6 . . ?
C309 C310 H31A 109.6 . . ?
O34 C310 H31B 109.6 . . ?
C309 C310 H31B 109.6 . . ?
H31A C310 H31B 108.1 . . ?
O34 C311 C312 110.4(3) . . ?
O34 C311 H31C 109.6 . . ?
C312 C311 H31C 109.6 . . ?
O34 C311 H31D 109.6 . . ?
C312 C311 H31D 109.6 . . ?
H31C C311 H31D 108.1 . . ?
C311 C312 N32 115.1(3) . . ?
C311 C312 H31E 108.5 . . ?
N32 C312 H31E 108.5 . . ?
C311 C312 H31F 108.5 . . ?
N32 C312 H31F 108.5 . . ?
H31E C312 H31F 107.5 . . ?
N31 C313 C314 114.6(3) . . ?
N31 C313 H31G 108.6 . . ?
C314 C313 H31G 108.6 . . ?
N31 C313 H31H 108.6 . . ?
C314 C313 H31H 108.6 . . ?
H31G C313 H31H 107.6 . . ?
O35 C314 C313 109.7(3) . . ?
O35 C314 H31I 109.7 . . ?
C313 C314 H31I 109.7 . . ?
O35 C314 H31J 109.7 . . ?
C313 C314 H31J 109.7 . . ?
H31I C314 H31J 108.2 . . ?
O35 C315 C316 109.9(3) . . ?
O35 C315 H31K 109.7 . . ?
C316 C315 H31K 109.7 . . ?
O35 C315 H31L 109.7 . . ?
C316 C315 H31L 109.7 . . ?
H31K C315 H31L 108.2 . . ?
O36 C316 C315 109.7(3) . . ?
O36 C316 H31M 109.7 . . ?
C315 C316 H31M 109.7 . . ?
O36 C316 H31N 109.7 . . ?
C315 C316 H31N 109.7 . . ?
H31M C316 H31N 108.2 . . ?
O36 C317 C318 110.2(3) . . ?
O36 C317 H31O 109.6 . . ?
C318 C317 H31O 109.6 . . ?
O36 C317 H31P 109.6 . . ?
C318 C317 H31P 109.6 . . ?
H31O C317 H31P 108.1 . . ?
N32 C318 C317 113.2(3) . . ?
N32 C318 H31Q 108.9 . . ?
C317 C318 H31Q 108.9 . . ?
N32 C318 H31R 108.9 . . ?
C317 C318 H31R 108.9 . . ?
H31Q C318 H31R 107.7 . . ?
N41 C401 C402 114.2(3) . . ?
N41 C401 H40A 108.7 . . ?
C402 C401 H40A 108.7 . . ?
N41 C401 H40B 108.7 . . ?
C402 C401 H40B 108.7 . . ?
H40A C401 H40B 107.6 . . ?
O41 C402 C401 109.5(3) . . ?
O41 C402 H40C 109.8 . . ?
C401 C402 H40C 109.8 . . ?
O41 C402 H40D 109.8 . . ?
C401 C402 H40D 109.8 . . ?
H40C C402 H40D 108.2 . . ?
O41 C403 C404 108.9(3) . . ?
O41 C403 H40E 109.9 . . ?
C404 C403 H40E 109.9 . . ?
O41 C403 H40F 109.9 . . ?
C404 C403 H40F 109.9 . . ?
H40E C403 H40F 108.3 . . ?
O42 C404 C403 110.0(3) . . ?
O42 C404 H40G 109.7 . . ?
C403 C404 H40G 109.7 . . ?
O42 C404 H40H 109.7 . . ?
C403 C404 H40H 109.7 . . ?
H40G C404 H40H 108.2 . . ?
O42 C405 C406 109.8(3) . . ?
O42 C405 H40I 109.7 . . ?
C406 C405 H40I 109.7 . . ?
O42 C405 H40J 109.7 . . ?
C406 C405 H40J 109.7 . . ?
H40I C405 H40J 108.2 . . ?
N42 C406 C405 114.4(3) . . ?
N42 C406 H40K 108.7 . . ?
C405 C406 H40K 108.7 . . ?
N42 C406 H40L 108.7 . . ?
C405 C406 H40L 108.7 . . ?
H40K C406 H40L 107.6 . . ?
N41 C407 C408 113.7(3) . . ?
N41 C407 H40M 108.8 . . ?
C408 C407 H40M 108.8 . . ?
N41 C407 H40N 108.8 . . ?
C408 C407 H40N 108.8 . . ?
H40M C407 H40N 107.7 . . ?
O43 C408 C407 110.0(3) . . ?
O43 C408 H40O 109.7 . . ?
C407 C408 H40O 109.7 . . ?
O43 C408 H40P 109.7 . . ?
C407 C408 H40P 109.7 . . ?
H40O C408 H40P 108.2 . . ?
O43 C409 C410 109.8(2) . . ?
O43 C409 H40Q 109.7 . . ?
C410 C409 H40Q 109.7 . . ?
O43 C409 H40R 109.7 . . ?
C410 C409 H40R 109.7 . . ?
H40Q C409 H40R 108.2 . . ?
O44 C410 C409 109.6(2) . . ?
O44 C410 H41A 109.7 . . ?
C409 C410 H41A 109.7 . . ?
O44 C410 H41B 109.7 . . ?
C409 C410 H41B 109.7 . . ?
H41A C410 H41B 108.2 . . ?
O44 C411 C412 109.7(2) . . ?
O44 C411 H41C 109.7 . . ?
C412 C411 H41C 109.7 . . ?
O44 C411 H41D 109.7 . . ?
C412 C411 H41D 109.7 . . ?
H41C C411 H41D 108.2 . . ?
N42 C412 C411 113.9(2) . . ?
N42 C412 H41E 108.8 . . ?
C411 C412 H41E 108.8 . . ?
N42 C412 H41F 108.8 . . ?
C411 C412 H41F 108.8 . . ?
H41E C412 H41F 107.7 . . ?
N41 C413 C414 113.9(2) . . ?
N41 C413 H41G 108.8 . . ?
C414 C413 H41G 108.8 . . ?
N41 C413 H41H 108.8 . . ?
C414 C413 H41H 108.8 . . ?
H41G C413 H41H 107.7 . . ?
O45 C414 C413 109.5(2) . . ?
O45 C414 H41I 109.8 . . ?
C413 C414 H41I 109.8 . . ?
O45 C414 H41J 109.8 . . ?
C413 C414 H41J 109.8 . . ?
H41I C414 H41J 108.2 . . ?
O45 C415 C416 109.4(2) . . ?
O45 C415 H41K 109.8 . . ?
C416 C415 H41K 109.8 . . ?
O45 C415 H41L 109.8 . . ?
C416 C415 H41L 109.8 . . ?
H41K C415 H41L 108.2 . . ?
O46 C416 C415 109.9(2) . . ?
O46 C416 H41M 109.7 . . ?
C415 C416 H41M 109.7 . . ?
O46 C416 H41N 109.7 . . ?
C415 C416 H41N 109.7 . . ?
H41M C416 H41N 108.2 . . ?
O46 C417 C418 109.5(2) . . ?
O46 C417 H41O 109.8 . . ?
C418 C417 H41O 109.8 . . ?
O46 C417 H41P 109.8 . . ?
C418 C417 H41P 109.8 . . ?
H41O C417 H41P 108.2 . . ?
N42 C418 C417 113.4(2) . . ?
N42 C418 H41Q 108.9 . . ?
C417 C418 H41Q 108.9 . . ?
N42 C418 H41R 108.9 . . ?
C417 C418 H41R 108.9 . . ?
H41Q C418 H41R 107.7 . . ?
N51 C501 C502 115.2(3) . . ?
N51 C501 H50A 108.5 . . ?
C502 C501 H50A 108.5 . . ?
N51 C501 H50B 108.5 . . ?
C502 C501 H50B 108.5 . . ?
H50A C501 H50B 107.5 . . ?
O51 C502 C501 110.5(3) . . ?
O51 C502 H50C 109.6 . . ?
C501 C502 H50C 109.6 . . ?
O51 C502 H50D 109.6 . . ?
C501 C502 H50D 109.6 . . ?
H50C C502 H50D 108.1 . . ?
O51 C503 C504 110.6(3) . . ?
O51 C503 H50E 109.5 . . ?
C504 C503 H50E 109.5 . . ?
O51 C503 H50F 109.5 . . ?
C504 C503 H50F 109.5 . . ?
H50E C503 H50F 108.1 . . ?
O52 C504 C503 109.6(3) . . ?
O52 C504 H50G 109.7 . . ?
C503 C504 H50G 109.7 . . ?
O52 C504 H50H 109.7 . . ?
C503 C504 H50H 109.7 . . ?
H50G C504 H50H 108.2 . . ?
O52 C505 C506 108.7(3) . . ?
O52 C505 H50I 109.9 . . ?
C506 C505 H50I 109.9 . . ?
O52 C505 H50J 109.9 . . ?
C506 C505 H50J 109.9 . . ?
H50I C505 H50J 108.3 . . ?
N52 C506 C505 114.6(3) . . ?
N52 C506 H50K 108.6 . . ?
C505 C506 H50K 108.6 . . ?
N52 C506 H50L 108.6 . . ?
C505 C506 H50L 108.6 . . ?
H50K C506 H50L 107.6 . . ?
N51 C507 C508 114.5(3) . . ?
N51 C507 H50M 108.6 . . ?
C508 C507 H50M 108.6 . . ?
N51 C507 H50N 108.6 . . ?
C508 C507 H50N 108.6 . . ?
H50M C507 H50N 107.6 . . ?
O53 C508 C507 109.3(3) . . ?
O53 C508 H50O 109.8 . . ?
C507 C508 H50O 109.8 . . ?
O53 C508 H50P 109.8 . . ?
C507 C508 H50P 109.8 . . ?
H50O C508 H50P 108.3 . . ?
O53 C509 C510 110.1(3) . . ?
O53 C509 H50Q 109.6 . . ?
C510 C509 H50Q 109.6 . . ?
O53 C509 H50R 109.6 . . ?
C510 C509 H50R 109.6 . . ?
H50Q C509 H50R 108.2 . . ?
O54 C510 C509 109.7(3) . . ?
O54 C510 H51A 109.7 . . ?
C509 C510 H51A 109.7 . . ?
O54 C510 H51B 109.7 . . ?
C509 C510 H51B 109.7 . . ?
H51A C510 H51B 108.2 . . ?
O54 C511 C512 110.1(3) . . ?
O54 C511 H51C 109.7 . . ?
C512 C511 H51C 109.7 . . ?
O54 C511 H51D 109.7 . . ?
C512 C511 H51D 109.7 . . ?
H51C C511 H51D 108.2 . . ?
N52 C512 C511 114.7(3) . . ?
N52 C512 H51E 108.6 . . ?
C511 C512 H51E 108.6 . . ?
N52 C512 H51F 108.6 . . ?
C511 C512 H51F 108.6 . . ?
H51E C512 H51F 107.6 . . ?
N51 C513 C514 113.1(4) . . ?
N51 C513 H51G 109.0 . . ?
C514 C513 H51G 109.0 . . ?
N51 C513 H51H 109.0 . . ?
C514 C513 H51H 109.0 . . ?
H51G C513 H51H 107.8 . . ?
O55 C514 C513 109.3(3) . . ?
O55 C514 H51I 109.8 . . ?
C513 C514 H51I 109.8 . . ?
O55 C514 H51J 109.8 . . ?
C513 C514 H51J 109.8 . . ?
H51I C514 H51J 108.3 . . ?
O55 C515 C516 110.0(3) . . ?
O55 C515 H51K 109.7 . . ?
C516 C515 H51K 109.7 . . ?
O55 C515 H51L 109.7 . . ?
C516 C515 H51L 109.7 . . ?
H51K C515 H51L 108.2 . . ?
O56 C516 C515 110.9(3) . . ?
O56 C516 H51M 109.5 . . ?
C515 C516 H51M 109.5 . . ?
O56 C516 H51N 109.5 . . ?
C515 C516 H51N 109.5 . . ?
H51M C516 H51N 108.1 . . ?
O56 C517 C518 110.1(3) . . ?
O56 C517 H51O 109.6 . . ?
C518 C517 H51O 109.6 . . ?
O56 C517 H51P 109.6 . . ?
C518 C517 H51P 109.6 . . ?
H51O C517 H51P 108.2 . . ?
N52 C518 C517 115.0(3) . . ?
N52 C518 H51Q 108.5 . . ?
C517 C518 H51Q 108.5 . . ?
N52 C518 H51R 108.5 . . ?
C517 C518 H51R 108.5 . . ?
H51Q C518 H51R 107.5 . . ?
C602 C601 N61 113.0(4) . . ?
C602 C601 H60A 109.0 . . ?
N61 C601 H60A 109.0 . . ?
C602 C601 H60B 109.0 . . ?
N61 C601 H60B 109.0 . . ?
H60A C601 H60B 107.8 . . ?
C601 C602 O61 110.2(4) . . ?
C601 C602 H60C 109.6 . . ?
O61 C602 H60C 109.6 . . ?
C601 C602 H60D 109.6 . . ?
O61 C602 H60D 109.6 . . ?
H60C C602 H60D 108.1 . . ?
O62 C605 C606 109.2(3) . . ?
O62 C605 H60I 109.8 . . ?
C606 C605 H60I 109.8 . . ?
O62 C605 H60J 109.8 . . ?
C606 C605 H60J 109.8 . . ?
H60I C605 H60J 108.3 . . ?
N62 C606 C605 113.2(3) . . ?
N62 C606 H60K 108.9 . . ?
C605 C606 H60K 108.9 . . ?
N62 C606 H60L 108.9 . . ?
C605 C606 H60L 108.9 . . ?
H60K C606 H60L 107.8 . . ?
N61 C607 C608 113.3(4) . . ?
N61 C607 H60M 108.9 . . ?
C608 C607 H60M 108.9 . . ?
N61 C607 H60N 108.9 . . ?
C608 C607 H60N 108.9 . . ?
H60M C607 H60N 107.7 . . ?
O63 C608 C607 109.7(3) . . ?
O63 C608 H60O 109.7 . . ?
C607 C608 H60O 109.7 . . ?
O63 C608 H60P 109.7 . . ?
C607 C608 H60P 109.7 . . ?
H60O C608 H60P 108.2 . . ?
O63 C609 C610 110.0(3) . . ?
O63 C609 H60Q 109.7 . . ?
C610 C609 H60Q 109.7 . . ?
O63 C609 H60R 109.7 . . ?
C610 C609 H60R 109.7 . . ?
H60Q C609 H60R 108.2 . . ?
O64 C610 C609 109.1(3) . . ?
O64 C610 H61A 109.9 . . ?
C609 C610 H61A 109.9 . . ?
O64 C610 H61B 109.9 . . ?
C609 C610 H61B 109.9 . . ?
H61A C610 H61B 108.3 . . ?
O64 C611 C612 109.2(3) . . ?
O64 C611 H61C 109.8 . . ?
C612 C611 H61C 109.8 . . ?
O64 C611 H61D 109.8 . . ?
C612 C611 H61D 109.8 . . ?
H61C C611 H61D 108.3 . . ?
N62 C612 C611 114.7(3) . . ?
N62 C612 H61E 108.6 . . ?
C611 C612 H61E 108.6 . . ?
N62 C612 H61F 108.6 . . ?
C611 C612 H61F 108.6 . . ?
H61E C612 H61F 107.6 . . ?
C614 C613 N61 113.6(3) . . ?
C614 C613 H61G 108.9 . . ?
N61 C613 H61G 108.9 . . ?
C614 C613 H61H 108.9 . . ?
N61 C613 H61H 108.9 . . ?
H61G C613 H61H 107.7 . . ?
O65 C614 C613 110.9(3) . . ?
O65 C614 H61I 109.5 . . ?
C613 C614 H61I 109.5 . . ?
O65 C614 H61J 109.5 . . ?
C613 C614 H61J 109.5 . . ?
H61I C614 H61J 108.1 . . ?
O65 C615 C616 109.8(3) . . ?
O65 C615 H61K 109.7 . . ?
C616 C615 H61K 109.7 . . ?
O65 C615 H61L 109.7 . . ?
C616 C615 H61L 109.7 . . ?
H61K C615 H61L 108.2 . . ?
O66 C616 C615 109.9(3) . . ?
O66 C616 H61M 109.7 . . ?
C615 C616 H61M 109.7 . . ?
O66 C616 H61N 109.7 . . ?
C615 C616 H61N 109.7 . . ?
H61M C616 H61N 108.2 . . ?
O66 C617 C618 110.0(3) . . ?
O66 C617 H61O 109.7 . . ?
C618 C617 H61O 109.7 . . ?
O66 C617 H61P 109.7 . . ?
C618 C617 H61P 109.7 . . ?
H61O C617 H61P 108.2 . . ?
N62 C618 C617 113.2(3) . . ?
N62 C618 H61Q 108.9 . . ?
C617 C618 H61Q 108.9 . . ?
N62 C618 H61R 108.9 . . ?
C617 C618 H61R 108.9 . . ?
H61Q C618 H61R 107.8 . . ?
O61 C603 C604 101.1(4) . . ?
O61 C603 H60E 111.6 . . ?
C604 C603 H60E 111.6 . . ?
O61 C603 H60F 111.6 . . ?
C604 C603 H60F 111.6 . . ?
H60E C603 H60F 109.4 . . ?
C603 C604 O62 106.8(4) . . ?
C603 C604 H60G 110.4 . . ?
O62 C604 H60G 110.4 . . ?
C603 C604 H60H 110.4 . . ?
O62 C604 H60H 110.4 . . ?
H60G C604 H60H 108.6 . . ?
C4A C3A O61 110.1(8) . . ?
C4A C3A H3A1 109.6 . . ?
O61 C3A H3A1 109.6 . . ?
C4A C3A H3A2 109.6 . . ?
O61 C3A H3A2 109.6 . . ?
H3A1 C3A H3A2 108.1 . . ?
O62 C4A C3A 104.8(8) . . ?
O62 C4A H4A1 110.8 . . ?
C3A C4A H4A1 110.8 . . ?
O62 C4A H4A2 110.8 . . ?
C3A C4A H4A2 110.8 . . ?
H4A1 C4A H4A2 108.9 . . ?
C1R N1R C5R 116.4(6) . . ?
C2R C1R N1R 124.1(5) . . ?
C2R C1R H1R 118.0 . . ?
N1R C1R H1R 118.0 . . ?
C1R C2R C3R 120.6(6) . . ?
C1R C2R H2R 119.7 . . ?
C3R C2R H2R 119.7 . . ?
C2R C3R C4R 117.4(6) . . ?
C2R C3R H3R 121.3 . . ?
C4R C3R H3R 121.3 . . ?
C5R C4R C3R 119.4(7) . . ?
C5R C4R H4R 120.3 . . ?
C3R C4R H4R 120.3 . . ?
C4R C5R N1R 122.1(7) . . ?
C4R C5R H5R 119.0 . . ?
N1R C5R H5R 119.0 . . ?
C5S N1S C1S 117.2(3) . . ?
N1S C1S C2S 125.0(4) . . ?
N1S C1S H1S 117.5 . . ?
C2S C1S H1S 117.5 . . ?
C3S C2S C1S 118.7(4) . . ?
C3S C2S H2S 120.7 . . ?
C1S C2S H2S 120.7 . . ?
C2S C3S C4S 119.0(4) . . ?
C2S C3S H3S 120.5 . . ?
C4S C3S H3S 120.5 . . ?
C3S C4S C5S 118.5(4) . . ?
C3S C4S H4S 120.7 . . ?
C5S C4S H4S 120.7 . . ?
N1S C5S C4S 121.7(4) . . ?
N1S C5S H5S 119.2 . . ?
C4S C5S H5S 119.2 . . ?
C1T N1T C5T 114.9(5) . . ?
N1T C1T C2T 122.0(5) . . ?
N1T C1T H1T 119.0 . . ?
C2T C1T H1T 119.0 . . ?
C3T C2T C1T 121.3(5) . . ?
C3T C2T H2T 119.3 . . ?
C1T C2T H2T 119.3 . . ?
C4T C3T C2T 118.6(6) . . ?
C4T C3T H3T 120.7 . . ?
C2T C3T H3T 120.7 . . ?
C3T C4T C5T 118.1(6) . . ?
C3T C4T H4T 121.0 . . ?
C5T C4T H4T 121.0 . . ?
N1T C5T C4T 125.0(5) . . ?
N1T C5T H5T 117.5 . . ?
C4T C5T H5T 117.5 . . ?
C5U N1U C1U 120.7(6) . . ?
C2U C1U N1U 118.9(6) . . ?
C2U C1U H1U 120.5 . . ?
N1U C1U H1U 120.5 . . ?
C3U C2U C1U 119.5(6) . . ?
C3U C2U H2U 120.3 . . ?
C1U C2U H2U 120.3 . . ?
C2U C3U C4U 118.9(5) . . ?
C2U C3U H3U 120.5 . . ?
C4U C3U H3U 120.5 . . ?
C5U C4U C3U 121.2(5) . . ?
C5U C4U H4U 119.4 . . ?
C3U C4U H4U 119.4 . . ?
N1U C5U C4U 120.4(6) . . ?
N1U C5U H5U 119.8 . . ?
C4U C5U H5U 119.8 . . ?
C1V N1V C5V 116.7(3) . . ?
N1V C1V C2V 123.1(4) . . ?
N1V C1V H1V 118.4 . . ?
C2V C1V H1V 118.4 . . ?
C1V C2V C3V 118.8(4) . . ?
C1V C2V H2V 120.6 . . ?
C3V C2V H2V 120.6 . . ?
C4V C3V C2V 118.8(4) . . ?
C4V C3V H3V 120.6 . . ?
C2V C3V H3V 120.6 . . ?
C5V C4V C3V 117.7(4) . . ?
C5V C4V H4V 121.1 . . ?
C3V C4V H4V 121.1 . . ?
N1V C5V C4V 124.9(3) . . ?
N1V C5V H5V 117.6 . . ?
C4V C5V H5V 117.6 . . ?
C5W N1W C1W 116.2(4) . . ?
N1W C1W C2W 124.0(4) . . ?
N1W C1W H1W 118.0 . . ?
C2W C1W H1W 118.0 . . ?
C1W C2W C3W 118.1(4) . . ?
C1W C2W H2W 121.0 . . ?
C3W C2W H2W 121.0 . . ?
C4W C3W C2W 117.5(4) . . ?
C4W C3W H3W 121.2 . . ?
C2W C3W H3W 121.2 . . ?
C5W C4W C3W 120.8(4) . . ?
C5W C4W H4W 119.6 . . ?
C3W C4W H4W 119.6 . . ?
N1W C5W C4W 123.4(4) . . ?
N1W C5W H5W 118.3 . . ?
C4W C5W H5W 118.3 . . ?
C5Q N1Q C1Q 116.4(5) . . ?
N1Q C1Q C2Q 122.7(5) . . ?
N1Q C1Q H1Q 118.7 . . ?
C2Q C1Q H1Q 118.7 . . ?
C3Q C2Q C1Q 118.8(6) . . ?
C3Q C2Q H2Q 120.6 . . ?
C1Q C2Q H2Q 120.6 . . ?
C4Q C3Q C2Q 118.7(5) . . ?
C4Q C3Q H3Q 120.7 . . ?
C2Q C3Q H3Q 120.7 . . ?
C3Q C4Q C5Q 120.4(5) . . ?
C3Q C4Q H4Q 119.8 . . ?
C5Q C4Q H4Q 119.8 . . ?
N1Q C5Q C4Q 122.9(5) . . ?
N1Q C5Q H5Q 118.5 . . ?
C4Q C5Q H5Q 118.5 . . ?

loop_
_geom_bond_atom_site_label_1
_geom_bond_atom_site_label_2
_geom_bond_distance
_geom_bond_site_symmetry_2
_geom_bond_publ_flag
In1 P23 2.5705(8) . ?
In1 P12 2.5854(8) . ?
In1 P13 2.5922(8) . ?
In1 P22 2.6178(8) . ?
P11 P14 2.1467(11) . ?
P11 P13 2.2149(11) . ?
P11 P12 2.2276(11) . ?
P12 P15 2.1727(11) . ?
P13 P16 2.1834(11) . ?
P14 P17 2.1326(12) . ?
P15 P17 2.2403(11) . ?
P15 P16 2.2686(11) . ?
P16 P17 2.2378(11) . ?
P21 P24 2.1446(11) . ?
P21 P23 2.2085(11) . ?
P21 P22 2.2249(11) . ?
P22 P25 2.1763(11) . ?
P23 P26 2.1770(11) . ?
P24 P27 2.1412(11) . ?
P25 P27 2.2353(11) . ?
P25 P26 2.2685(11) . ?
P26 P27 2.2311(11) . ?
In2 P43 2.5682(8) . ?
In2 P32 2.5767(8) . ?
In2 P33 2.5947(8) . ?
In2 P42 2.6008(9) . ?
P31 P34 2.1423(11) . ?
P31 P33 2.2183(11) . ?
P31 P32 2.2261(11) . ?
P32 P35 2.1712(12) . ?
P33 P36 2.1800(11) . ?
P34 P37 2.1409(11) . ?
P35 P37 2.2356(12) . ?
P35 P36 2.2685(11) . ?
P36 P37 2.2438(11) . ?
P41 P44 2.1475(12) . ?
P41 P43 2.2161(11) . ?
P41 P42 2.2175(12) . ?
P42 P45 2.1858(12) . ?
P43 P46 2.1759(11) . ?
P44 P47 2.1405(11) . ?
P45 P47 2.2306(12) . ?
P45 P46 2.2691(12) . ?
P46 P47 2.2306(11) . ?
K1 O12 2.7871(19) . ?
K1 O13 2.797(2) . ?
K1 O16 2.838(2) . ?
K1 O15 2.860(2) . ?
K1 O14 2.891(2) . ?
K1 O11 2.9133(19) . ?
K1 N12 2.966(3) . ?
K1 N11 2.988(3) . ?
K2 O25 2.7864(19) . ?
K2 O24 2.829(2) . ?
K2 O22 2.834(2) . ?
K2 O23 2.851(2) . ?
K2 O21 2.875(2) . ?
K2 O26 2.9014(19) . ?
K2 N22 2.961(3) . ?
K2 N21 2.966(2) . ?
K3 O34 2.811(2) . ?
K3 O32 2.816(2) . ?
K3 O31 2.820(2) . ?
K3 O33 2.839(2) . ?
K3 O36 2.850(2) . ?
K3 O35 2.870(2) . ?
K3 N31 2.965(3) . ?
K3 N32 2.967(3) . ?
K4 O44 2.7894(19) . ?
K4 O42 2.825(2) . ?
K4 O41 2.825(2) . ?
K4 O43 2.833(2) . ?
K4 O45 2.8359(19) . ?
K4 O46 2.8402(19) . ?
K4 N41 2.963(3) . ?
K4 N42 2.989(2) . ?
K5 O52 2.762(2) . ?
K5 O53 2.825(2) . ?
K5 O54 2.825(2) . ?
K5 O51 2.836(2) . ?
K5 O55 2.846(2) . ?
K5 O56 2.859(2) . ?
K5 N52 2.954(3) . ?
K5 N51 2.973(3) . ?
K6 O64 2.782(2) . ?
K6 O65 2.788(2) . ?
K6 O62 2.813(2) . ?
K6 O61 2.847(2) . ?
K6 O66 2.848(2) . ?
K6 O63 2.861(2) . ?
K6 N62 2.955(3) . ?
K6 N61 2.971(3) . ?
N11 C113 1.475(4) . ?
N11 C107 1.477(4) . ?
N11 C101 1.480(4) . ?
N12 C106 1.470(4) . ?
N12 C112 1.474(4) . ?
N12 C118 1.481(4) . ?
N21 C207 1.470(4) . ?
N21 C213 1.472(4) . ?
N21 C201 1.473(4) . ?
N22 C206 1.469(4) . ?
N22 C212 1.471(4) . ?
N22 C218 1.482(4) . ?
N31 C313 1.468(4) . ?
N31 C307 1.469(4) . ?
N31 C301 1.475(4) . ?
N32 C306 1.460(5) . ?
N32 C312 1.472(5) . ?
N32 C318 1.498(4) . ?
N41 C401 1.462(4) . ?
N41 C407 1.466(4) . ?
N41 C413 1.472(4) . ?
N42 C406 1.465(4) . ?
N42 C418 1.471(4) . ?
N42 C412 1.473(4) . ?
N51 C507 1.463(5) . ?
N51 C501 1.470(5) . ?
N51 C513 1.486(5) . ?
N52 C512 1.460(5) . ?
N52 C518 1.462(5) . ?
N52 C506 1.474(4) . ?
N61 C601 1.444(5) . ?
N61 C607 1.456(6) . ?
N61 C613 1.492(4) . ?
N62 C612 1.466(4) . ?
N62 C606 1.473(4) . ?
N62 C618 1.477(4) . ?
O11 C103 1.418(3) . ?
O11 C102 1.431(3) . ?
O12 C104 1.425(3) . ?
O12 C105 1.430(3) . ?
O13 C109 1.423(3) . ?
O13 C108 1.435(4) . ?
O14 C111 1.428(4) . ?
O14 C110 1.435(4) . ?
O15 C114 1.418(4) . ?
O15 C115 1.423(4) . ?
O16 C116 1.419(4) . ?
O16 C117 1.429(4) . ?
O21 C203 1.419(4) . ?
O21 C202 1.428(4) . ?
O22 C204 1.428(4) . ?
O22 C205 1.429(4) . ?
O23 C209 1.423(3) . ?
O23 C208 1.425(4) . ?
O24 C211 1.426(4) . ?
O24 C210 1.428(3) . ?
O25 C215 1.430(3) . ?
O25 C214 1.437(3) . ?
O26 C216 1.424(3) . ?
O26 C217 1.432(4) . ?
O31 C302 1.418(4) . ?
O31 C303 1.419(4) . ?
O32 C304 1.417(4) . ?
O32 C305 1.421(4) . ?
O33 C308 1.421(4) . ?
O33 C309 1.430(4) . ?
O34 C311 1.409(4) . ?
O34 C310 1.432(5) . ?
O35 C314 1.418(4) . ?
O35 C315 1.419(4) . ?
O36 C317 1.419(4) . ?
O36 C316 1.419(4) . ?
O41 C402 1.427(4) . ?
O41 C403 1.427(4) . ?
O42 C405 1.412(4) . ?
O42 C404 1.439(4) . ?
O43 C408 1.430(4) . ?
O43 C409 1.431(3) . ?
O44 C411 1.423(3) . ?
O44 C410 1.427(3) . ?
O45 C415 1.419(3) . ?
O45 C414 1.427(3) . ?
O46 C416 1.421(3) . ?
O46 C417 1.425(3) . ?
O51 C502 1.404(5) . ?
O51 C503 1.415(5) . ?
O52 C504 1.419(4) . ?
O52 C505 1.423(4) . ?
O53 C509 1.408(4) . ?
O53 C508 1.409(4) . ?
O54 C510 1.407(4) . ?
O54 C511 1.419(4) . ?
O55 C514 1.415(4) . ?
O55 C515 1.425(4) . ?
O56 C517 1.406(4) . ?
O56 C516 1.414(4) . ?
O61 C603 1.394(5) . ?
O61 C602 1.464(5) . ?
O61 C3A 1.654(11) . ?
O62 C4A 1.361(7) . ?
O62 C605 1.423(4) . ?
O62 C604 1.600(6) . ?
O63 C608 1.415(5) . ?
O63 C609 1.427(4) . ?
O64 C611 1.415(4) . ?
O64 C610 1.436(4) . ?
O65 C614 1.413(5) . ?
O65 C615 1.420(4) . ?
O66 C616 1.408(4) . ?
O66 C617 1.429(4) . ?
C101 C102 1.506(4) . ?
C101 H10A 0.9900 . ?
C101 H10B 0.9900 . ?
C102 H10C 0.9900 . ?
C102 H10D 0.9900 . ?
C103 C104 1.486(4) . ?
C103 H10E 0.9900 . ?
C103 H10F 0.9900 . ?
C104 H10G 0.9900 . ?
C104 H10H 0.9900 . ?
C105 C106 1.495(5) . ?
C105 H10I 0.9900 . ?
C105 H10J 0.9900 . ?
C106 H10K 0.9900 . ?
C106 H10L 0.9900 . ?
C107 C108 1.504(4) . ?
C107 H10M 0.9900 . ?
C107 H10N 0.9900 . ?
C108 H10O 0.9900 . ?
C108 H10P 0.9900 . ?
C109 C110 1.486(4) . ?
C109 H10Q 0.9900 . ?
C109 H10R 0.9900 . ?
C110 H11A 0.9900 . ?
C110 H11B 0.9900 . ?
C111 C112 1.495(5) . ?
C111 H11C 0.9900 . ?
C111 H11D 0.9900 . ?
C112 H11E 0.9900 . ?
C112 H11F 0.9900 . ?
C113 C114 1.505(4) . ?
C113 H11G 0.9900 . ?
C113 H11H 0.9900 . ?
C114 H11I 0.9900 . ?
C114 H11J 0.9900 . ?
C115 C116 1.478(5) . ?
C115 H11K 0.9900 . ?
C115 H11L 0.9900 . ?
C116 H11M 0.9900 . ?
C116 H11N 0.9900 . ?
C117 C118 1.507(5) . ?
C117 H11O 0.9900 . ?
C117 H11P 0.9900 . ?
C118 H11Q 0.9900 . ?
C118 H11R 0.9900 . ?
C201 C202 1.495(5) . ?
C201 H20A 0.9900 . ?
C201 H20B 0.9900 . ?
C202 H20C 0.9900 . ?
C202 H20D 0.9900 . ?
C203 C204 1.486(5) . ?
C203 H20E 0.9900 . ?
C203 H20F 0.9900 . ?
C204 H20G 0.9900 . ?
C204 H20H 0.9900 . ?
C205 C206 1.504(5) . ?
C205 H20I 0.9900 . ?
C205 H20J 0.9900 . ?
C206 H20K 0.9900 . ?
C206 H20L 0.9900 . ?
C207 C208 1.507(4) . ?
C207 H20M 0.9900 . ?
C207 H20N 0.9900 . ?
C208 H20O 0.9900 . ?
C208 H20P 0.9900 . ?
C209 C210 1.492(4) . ?
C209 H20Q 0.9900 . ?
C209 H20R 0.9900 . ?
C210 H21A 0.9900 . ?
C210 H21B 0.9900 . ?
C211 C212 1.500(4) . ?
C211 H21C 0.9900 . ?
C211 H21D 0.9900 . ?
C212 H21E 0.9900 . ?
C212 H21F 0.9900 . ?
C213 C214 1.503(4) . ?
C213 H21G 0.9900 . ?
C213 H21H 0.9900 . ?
C214 H21I 0.9900 . ?
C214 H21J 0.9900 . ?
C215 C216 1.485(4) . ?
C215 H21K 0.9900 . ?
C215 H21L 0.9900 . ?
C216 H21M 0.9900 . ?
C216 H21N 0.9900 . ?
C217 C218 1.495(5) . ?
C217 H21O 0.9900 . ?
C217 H21P 0.9900 . ?
C218 H21Q 0.9900 . ?
C218 H21R 0.9900 . ?
C301 C302 1.497(5) . ?
C301 H30A 0.9900 . ?
C301 H30B 0.9900 . ?
C302 H30C 0.9900 . ?
C302 H30D 0.9900 . ?
C303 C304 1.501(5) . ?
C303 H30E 0.9900 . ?
C303 H30F 0.9900 . ?
C304 H30G 0.9900 . ?
C304 H30H 0.9900 . ?
C305 C306 1.520(5) . ?
C305 H30I 0.9900 . ?
C305 H30J 0.9900 . ?
C306 H30K 0.9900 . ?
C306 H30L 0.9900 . ?
C307 C308 1.506(5) . ?
C307 H30M 0.9900 . ?
C307 H30N 0.9900 . ?
C308 H30O 0.9900 . ?
C308 H30P 0.9900 . ?
C309 C310 1.449(6) . ?
C309 H30Q 0.9900 . ?
C309 H30R 0.9900 . ?
C310 H31A 0.9900 . ?
C310 H31B 0.9900 . ?
C311 C312 1.466(5) . ?
C311 H31C 0.9900 . ?
C311 H31D 0.9900 . ?
C312 H31E 0.9900 . ?
C312 H31F 0.9900 . ?
C313 C314 1.503(5) . ?
C313 H31G 0.9900 . ?
C313 H31H 0.9900 . ?
C314 H31I 0.9900 . ?
C314 H31J 0.9900 . ?
C315 C316 1.488(5) . ?
C315 H31K 0.9900 . ?
C315 H31L 0.9900 . ?
C316 H31M 0.9900 . ?
C316 H31N 0.9900 . ?
C317 C318 1.504(5) . ?
C317 H31O 0.9900 . ?
C317 H31P 0.9900 . ?
C318 H31Q 0.9900 . ?
C318 H31R 0.9900 . ?
C401 C402 1.493(5) . ?
C401 H40A 0.9900 . ?
C401 H40B 0.9900 . ?
C402 H40C 0.9900 . ?
C402 H40D 0.9900 . ?
C403 C404 1.472(5) . ?
C403 H40E 0.9900 . ?
C403 H40F 0.9900 . ?
C404 H40G 0.9900 . ?
C404 H40H 0.9900 . ?
C405 C406 1.504(5) . ?
C405 H40I 0.9900 . ?
C405 H40J 0.9900 . ?
C406 H40K 0.9900 . ?
C406 H40L 0.9900 . ?
C407 C408 1.503(4) . ?
C407 H40M 0.9900 . ?
C407 H40N 0.9900 . ?
C408 H40O 0.9900 . ?
C408 H40P 0.9900 . ?
C409 C410 1.488(4) . ?
C409 H40Q 0.9900 . ?
C409 H40R 0.9900 . ?
C410 H41A 0.9900 . ?
C410 H41B 0.9900 . ?
C411 C412 1.499(4) . ?
C411 H41C 0.9900 . ?
C411 H41D 0.9900 . ?
C412 H41E 0.9900 . ?
C412 H41F 0.9900 . ?
C413 C414 1.502(4) . ?
C413 H41G 0.9900 . ?
C413 H41H 0.9900 . ?
C414 H41I 0.9900 . ?
C414 H41J 0.9900 . ?
C415 C416 1.492(4) . ?
C415 H41K 0.9900 . ?
C415 H41L 0.9900 . ?
C416 H41M 0.9900 . ?
C416 H41N 0.9900 . ?
C417 C418 1.507(4) . ?
C417 H41O 0.9900 . ?
C417 H41P 0.9900 . ?
C418 H41Q 0.9900 . ?
C418 H41R 0.9900 . ?
C501 C502 1.504(6) . ?
C501 H50A 0.9900 . ?
C501 H50B 0.9900 . ?
C502 H50C 0.9900 . ?
C502 H50D 0.9900 . ?
C503 C504 1.477(5) . ?
C503 H50E 0.9900 . ?
C503 H50F 0.9900 . ?
C504 H50G 0.9900 . ?
C504 H50H 0.9900 . ?
C505 C506 1.513(5) . ?
C505 H50I 0.9900 . ?
C505 H50J 0.9900 . ?
C506 H50K 0.9900 . ?
C506 H50L 0.9900 . ?
C507 C508 1.489(5) . ?
C507 H50M 0.9900 . ?
C507 H50N 0.9900 . ?
C508 H50O 0.9900 . ?
C508 H50P 0.9900 . ?
C509 C510 1.501(5) . ?
C509 H50Q 0.9900 . ?
C509 H50R 0.9900 . ?
C510 H51A 0.9900 . ?
C510 H51B 0.9900 . ?
C511 C512 1.508(6) . ?
C511 H51C 0.9900 . ?
C511 H51D 0.9900 . ?
C512 H51E 0.9900 . ?
C512 H51F 0.9900 . ?
C513 C514 1.519(6) . ?
C513 H51G 0.9900 . ?
C513 H51H 0.9900 . ?
C514 H51I 0.9900 . ?
C514 H51J 0.9900 . ?
C515 C516 1.476(5) . ?
C515 H51K 0.9900 . ?
C515 H51L 0.9900 . ?
C516 H51M 0.9900 . ?
C516 H51N 0.9900 . ?
C517 C518 1.506(5) . ?
C517 H51O 0.9900 . ?
C517 H51P 0.9900 . ?
C518 H51Q 0.9900 . ?
C518 H51R 0.9900 . ?
C601 C602 1.439(6) . ?
C601 H60A 0.9900 . ?
C601 H60B 0.9900 . ?
C602 H60C 0.9900 . ?
C602 H60D 0.9900 . ?
C605 C606 1.503(5) . ?
C605 H60I 0.9900 . ?
C605 H60J 0.9900 . ?
C606 H60K 0.9900 . ?
C606 H60L 0.9900 . ?
C607 C608 1.491(6) . ?
C607 H60M 0.9900 . ?
C607 H60N 0.9900 . ?
C608 H60O 0.9900 . ?
C608 H60P 0.9900 . ?
C609 C610 1.475(5) . ?
C609 H60Q 0.9900 . ?
C609 H60R 0.9900 . ?
C610 H61A 0.9900 . ?
C610 H61B 0.9900 . ?
C611 C612 1.502(5) . ?
C611 H61C 0.9900 . ?
C611 H61D 0.9900 . ?
C612 H61E 0.9900 . ?
C612 H61F 0.9900 . ?
C613 C614 1.491(5) . ?
C613 H61G 0.9900 . ?
C613 H61H 0.9900 . ?
C614 H61I 0.9900 . ?
C614 H61J 0.9900 . ?
C615 C616 1.496(5) . ?
C615 H61K 0.9900 . ?
C615 H61L 0.9900 . ?
C616 H61M 0.9900 . ?
C616 H61N 0.9900 . ?
C617 C618 1.496(5) . ?
C617 H61O 0.9900 . ?
C617 H61P 0.9900 . ?
C618 H61Q 0.9900 . ?
C618 H61R 0.9900 . ?
C603 C604 1.533(8) . ?
C603 H60E 0.9900 . ?
C603 H60F 0.9900 . ?
C604 H60G 0.9900 . ?
C604 H60H 0.9900 . ?
C3A C4A 1.429(12) . ?
C3A H3A1 0.9900 . ?
C3A H3A2 0.9900 . ?
C4A H4A1 0.9900 . ?
C4A H4A2 0.9900 . ?
N1R C1R 1.310(6) . ?
N1R C5R 1.350(8) . ?
C1R C2R 1.307(6) . ?
C1R H1R 0.9500 . ?
C2R C3R 1.352(9) . ?
C2R H2R 0.9500 . ?
C3R C4R 1.364(12) . ?
C3R H3R 0.9500 . ?
C4R C5R 1.345(11) . ?
C4R H4R 0.9500 . ?
C5R H5R 0.9500 . ?
N1S C5S 1.320(4) . ?
N1S C1S 1.326(5) . ?
C1S C2S 1.353(5) . ?
C1S H1S 0.9500 . ?
C2S C3S 1.339(5) . ?
C2S H2S 0.9500 . ?
C3S C4S 1.388(6) . ?
C3S H3S 0.9500 . ?
C4S C5S 1.401(6) . ?
C4S H4S 0.9500 . ?
C5S H5S 0.9500 . ?
N1T C1T 1.326(6) . ?
N1T C5T 1.337(6) . ?
C1T C2T 1.374(7) . ?
C1T H1T 0.9500 . ?
C2T C3T 1.345(7) . ?
C2T H2T 0.9500 . ?
C3T C4T 1.320(6) . ?
C3T H3T 0.9500 . ?
C4T C5T 1.386(7) . ?
C4T H4T 0.9500 . ?
C5T H5T 0.9500 . ?
N1U C5U 1.235(9) . ?
N1U C1U 1.381(9) . ?
C1U C2U 1.323(8) . ?
C1U H1U 0.9500 . ?
C2U C3U 1.314(7) . ?
C2U H2U 0.9500 . ?
C3U C4U 1.337(7) . ?
C3U H3U 0.9500 . ?
C4U C5U 1.321(8) . ?
C4U H4U 0.9500 . ?
C5U H5U 0.9500 . ?
N1V C1V 1.322(5) . ?
N1V C5V 1.330(5) . ?
C1V C2V 1.343(5) . ?
C1V H1V 0.9500 . ?
C2V C3V 1.389(6) . ?
C2V H2V 0.9500 . ?
C3V C4V 1.363(5) . ?
C3V H3V 0.9500 . ?
C4V C5V 1.340(5) . ?
C4V H4V 0.9500 . ?
C5V H5V 0.9500 . ?
N1W C5W 1.320(5) . ?
N1W C1W 1.332(5) . ?
C1W C2W 1.374(6) . ?
C1W H1W 0.9500 . ?
C2W C3W 1.380(6) . ?
C2W H2W 0.9500 . ?
C3W C4W 1.356(5) . ?
C3W H3W 0.9500 . ?
C4W C5W 1.350(5) . ?
C4W H4W 0.9500 . ?
C5W H5W 0.9500 . ?
N1Q C5Q 1.319(6) . ?
N1Q C1Q 1.338(6) . ?
C1Q C2Q 1.364(7) . ?
C1Q H1Q 0.9500 . ?
C2Q C3Q 1.355(7) . ?
C2Q H2Q 0.9500 . ?
C3Q C4Q 1.329(6) . ?
C3Q H3Q 0.9500 . ?
C4Q C5Q 1.350(6) . ?
C4Q H4Q 0.9500 . ?
C5Q H5Q 0.9500 . ?
